data_1576923
loop_
_publ_author_name
'Zhang, Xi'
'Zhao, Shan'
'Zhou, Chen'
'Chen, Guo'
'Cao, Liru'
'Lin, Jian'
'Tang, Chen'
'Liu, Zhi-Yan'
'He, Piao'
'Yi, Xiao-Yi'

_publ_section_title
;
 Selective NH<sub>3</sub>-to-N<sub>2</sub>H<sub>4</sub> conversion
 electrocatalysed by ruthenium(ii)-cymene complexes.
;
_journal_issue 11
_journal_name_full 'Chemical science'
_journal_page_first 5595
_journal_page_last 5603
_journal_paper_doi 10.1039/d5sc08826g
_journal_volume 17
_journal_year 2026
_chemical_formula_moiety '4(C20 H26 N3 Ru), 4(F6 P)'
_chemical_formula_sum 'C80 H104 F24 N12 P4 Ru4'
_chemical_formula_weight 2217.91
_space_group_crystal_system orthorhombic
_space_group_IT_number 19
_space_group_name_Hall 'P 2ac 2ab'
_space_group_name_H-M_alt 'P 21 21 21'
_atom_sites_solution_hydrogens geom
_atom_sites_solution_primary dual
_audit_creation_date 2025-02-26
_audit_creation_method
;
Olex2 1.3
(compiled 2020.02.04 svn.rd84adfe8 for OlexSys, GUI svn.r6032)
;
_audit_update_record
;
2025-02-26 deposited with the CCDC.	2026-01-12 downloaded from the CCDC.
;
_cell_angle_alpha 90
_cell_angle_beta 90
_cell_angle_gamma 90
_cell_formula_units_Z 4
_cell_length_a 14.26280(10)
_cell_length_b 14.3393(2)
_cell_length_c 42.7074(4)
_cell_measurement_reflns_used 34807
_cell_measurement_temperature 99.98(19)
_cell_measurement_theta_max 76.8520
_cell_measurement_theta_min 3.2240
_cell_volume 8734.46(16)
_computing_cell_refinement 'CrysAlisPro 1.171.43.127a (Rigaku OD, 2024)'
_computing_data_collection 'CrysAlisPro system (CCD 43.127a 64-bit (release 16-06-2024))'
_computing_data_reduction 'CrysAlisPro 1.171.43.127a (Rigaku OD, 2024)'
_computing_molecular_graphics 'Olex2 1.3 (Dolomanov et al., 2009)'
_computing_publication_material 'Olex2 1.3 (Dolomanov et al., 2009)'
_computing_structure_refinement 'SHELXL 2018/3 (Sheldrick, 2015)'
_computing_structure_solution 'SHELXT 2018/2 (Sheldrick, 2018)'
_diffrn_ambient_environment N~2~
_diffrn_ambient_temperature 99.98(19)
_diffrn_detector 'Hybrid Pixel Array Detector'
_diffrn_detector_area_resol_mean 10.0000
_diffrn_detector_type HyPix
_diffrn_measured_fraction_theta_full 1.000
_diffrn_measured_fraction_theta_max 0.994
_diffrn_measurement_details
;
List of Runs (angles in degrees, time in seconds):

  # Type    Start    End  Width  t~exp~   \w     \q     \k     \f   Frames
#--------------------------------------------------------------------------
  1  \w     97.00 147.00   0.50    0.05    --   69.76  86.00 121.00  100
  2  \w    100.00 138.00   0.50    0.05    --  123.00  86.00 121.00   76
  3  \w    116.00 149.00   0.50    0.05    --  123.00  40.00 -70.00   66
  4  \w     69.00  94.00   0.50    0.05    --  123.00  40.00 -70.00   50
  5  \w      7.00  32.00   0.50    0.05    --   69.76 -30.00  90.00   50
  6  \w     40.00  72.00   0.50    0.05    --  123.00 -64.00  90.00   64
  7  \w     40.00  72.00   0.50    0.05    --  123.00 -64.00  60.00   64
  8  \w     43.00  71.00   0.50    0.05    --  123.00 -64.00 150.00   56
  9  \w     48.00 101.00   0.50    0.05    --  123.00 -77.00   0.00  106
 10  \w     46.00  71.00   0.50    0.05    --  123.00 -64.00  30.00   50
 11  \w     43.00  70.00   0.50    0.05    --  123.00 -64.00   0.00   54
 12  \w     43.00  69.00   0.50    0.05    --  123.00 -64.00 -60.00   52
 13  \w     41.00  69.00   0.50    0.05    --  123.00 -64.00 -90.00   56
 14  \w    -11.00  42.00   0.50    0.05    --   69.76 -40.00 136.00  106
 15  \w    -48.00  38.00   0.50    0.05    --   16.53 -40.00 136.00  172
 16  \w     32.00  96.00   0.50    0.05    --  123.00 -77.00 -90.00  128
 17  \w     45.00  73.00   0.50    0.05    --  123.00 -64.00-120.00   56
 18  \w     33.00  69.00   0.50    0.05    --  123.00 -92.00-150.00   72
 19  \w     72.00 100.00   0.50    0.05    --  123.00-109.00 -81.00   56
 20  \w     50.00  99.00   0.50    0.05    --  123.00 -92.00  90.00   98
 21  \w     10.00  39.00   0.50    0.05    --  -16.53 -99.00-180.00   58
 22  \w    -45.00 -19.00   0.50    0.05    --  -97.00  40.00 -70.00   52
 23  \w    -20.00  12.00   0.50    0.05    --  -69.76  40.00 -70.00   64
 24  \w    -31.00   5.00   0.50    0.05    --  -69.76  30.00  60.00   72
 25  \w   -134.00 -93.00   0.50    0.05    --  -97.00-109.00 -81.00   82
 26  \w    -78.00 -47.00   0.50    0.05    --  -15.96 179.00-120.00   62
 27  \w    -77.00  23.00   0.50    0.05    --   15.96 -19.00-120.00  200
 28  \w     46.00  86.00   0.50    0.05    --   15.96 179.00  90.00   80
 29  \w    -22.00   7.00   0.50    0.05    --   15.96 -19.00  30.00   58
 30  \w    -73.00 -47.00   0.50    0.05    --   15.96 -19.00  30.00   52
 31  \w    -27.00   4.00   0.50    0.05    --  -69.48  15.00   0.00   62
 32  \w   -151.00-108.00   0.50    0.05    --  -69.48-125.00-120.00   86
 33  \w   -101.00 -38.00   0.50    0.05    --  -69.48 125.00  30.00  126
 34  \w    -19.00   7.00   0.50    0.05    --  -69.48  15.00 150.00   52
 35  \w   -100.00 -27.00   0.50    0.05    --  -69.48 125.00-120.00  146
 36  \w    -14.00  12.00   0.50    0.05    --  -69.48  15.00  90.00   52
 37  \w     80.00 149.00   0.50    0.05    --   69.48 125.00  30.00  138
 38  \w     79.00 108.00   0.50    0.05    --   69.48 125.00 120.00   58
 39  \w    -25.00  12.00   0.50    0.05    --   69.48 -15.00-180.00   74
 40  \w    124.00 149.00   0.50    0.05    --   69.48 125.00 120.00   50
 41  \w    -23.00  17.00   0.50    0.05    --   69.48 -15.00  60.00   80
 42  \w    -23.00 101.00   0.50    0.05    --   69.48 -95.00 120.00  248
 43  \w    -17.00  16.00   0.50    0.05    --   69.48 -15.00  90.00   66
 44  \w    -46.00 -21.00   0.50    0.05    --  -97.00  38.00  90.00   50
 45  \w    -98.00 -49.00   0.50    0.05    --  -97.00  77.00 -60.00   98
 46  \w    -46.00 -21.00   0.50    0.05    --  -97.00  38.00 -90.00   50
 47  \w    -59.00 -24.00   0.50    0.05    --  -97.00  50.00-180.00   70
 48  \w   -140.00 -99.00   0.50    0.05    --  -97.00 -64.00 120.00   82
 49  \w    -46.00 -17.00   0.50    0.05    --  -97.00  38.00-120.00   58
 50  \w     83.00 108.00   0.50    0.05    --  123.00-111.00-120.00   50
 51  \w     76.00 102.00   0.50    0.05    --  123.00 -77.00 -60.00   52
 52  \w     79.00 108.00   0.50    0.05    --  123.00-111.00  30.00   58
 53  \w     38.00  71.00   0.50    0.05    --  123.00-111.00-120.00   66
 54  \w     43.00  69.00   0.50    0.05    --  123.00-111.00 -30.00   52
 55  \w     76.00 108.00   0.50    0.05    --  123.00-111.00 -30.00   64
 56  \w     43.00 105.00   0.50    0.05    --  123.00 179.00 -90.00  124
 57  \w    112.00 137.00   0.50    0.05    --  123.00 111.00  90.00   50
 58  \w     82.00 108.00   0.50    0.05    --  123.00-111.00-150.00   52
 59  \w     36.00  87.00   0.50    0.05    --  123.00 -77.00 120.00  102
 60  \w    143.00 171.00   0.50    0.05    --  123.00  12.00   0.00   56
 61  \w     82.00 108.00   0.50    0.05    --  123.00-111.00   0.00   52
 62  \w     87.00 170.00   0.50    0.05    --  123.00  64.00   0.00  166
 63  \w     84.00 138.00   0.50    0.05    --  123.00  12.00   0.00  108
 64  \w     39.00  78.00   0.50    0.05    --  123.00  12.00   0.00   78
 65  \w     36.00  65.00   0.50    0.05    --  123.00-111.00   0.00   58
 66  \w     67.00 107.00   0.50    0.05    --  123.00-111.00 -90.00   80
 67  \w     40.00  66.00   0.50    0.05    --  123.00-111.00 -90.00   52
 68  \w     61.00 108.00   0.50    0.05    --  123.00-111.00 -60.00   94
 69  \w     74.00 108.00   0.50    0.05    --  123.00-111.00 150.00   68
 70  \w     31.00  57.00   0.50    0.05    --  123.00 -92.00-180.00   52
;
_diffrn_measurement_device 'four-circle diffractometer'
_diffrn_measurement_device_type 'ROD, Synergy Custom system, HyPix'
_diffrn_measurement_method '\w scans'
_diffrn_orient_matrix_type 'CrysAlisPro convention (1999,Acta A55,543-557)'
_diffrn_orient_matrix_UB_11 -0.0454219000
_diffrn_orient_matrix_UB_12 -0.0869798000
_diffrn_orient_matrix_UB_13 0.0147712000
_diffrn_orient_matrix_UB_21 -0.0296719000
_diffrn_orient_matrix_UB_22 0.0584148000
_diffrn_orient_matrix_UB_23 0.0286174000
_diffrn_orient_matrix_UB_31 -0.0933659000
_diffrn_orient_matrix_UB_32 0.0237478000
_diffrn_orient_matrix_UB_33 -0.0162740000
_diffrn_radiation_monochromator mirror
_diffrn_radiation_probe x-ray
_diffrn_radiation_type 'Cu K\a'
_diffrn_radiation_wavelength 1.54184
_diffrn_reflns_av_R_equivalents 0.0705
_diffrn_reflns_av_unetI/netI 0.0486
_diffrn_reflns_Laue_measured_fraction_full 1.000
_diffrn_reflns_Laue_measured_fraction_max 0.994
_diffrn_reflns_limit_h_max 15
_diffrn_reflns_limit_h_min -18
_diffrn_reflns_limit_k_max 18
_diffrn_reflns_limit_k_min -18
_diffrn_reflns_limit_l_max 54
_diffrn_reflns_limit_l_min -53
_diffrn_reflns_number 81936
_diffrn_reflns_point_group_measured_fraction_full 0.996
_diffrn_reflns_point_group_measured_fraction_max 0.976
_diffrn_reflns_theta_full 67.684
_diffrn_reflns_theta_max 77.430
_diffrn_reflns_theta_min 3.251
_diffrn_source 'Rotating-anode X-ray tube'
_diffrn_source_type 'Rigaku (Cu) X-ray Source'
_exptl_absorpt_coefficient_mu 7.090
_exptl_absorpt_correction_T_max 1.00000
_exptl_absorpt_correction_T_min 0.37944
_exptl_absorpt_correction_type multi-scan
_exptl_absorpt_process_details
;
CrysAlisPro 1.171.43.127a (Rigaku Oxford Diffraction, 2024)
Empirical absorption correction using spherical harmonics,
implemented in SCALE3 ABSPACK scaling algorithm.
;
_exptl_crystal_colour 'clear light yellow'
_exptl_crystal_colour_lustre clear
_exptl_crystal_colour_modifier light
_exptl_crystal_colour_primary yellow
_exptl_crystal_density_diffrn 1.687
_exptl_crystal_description block
_exptl_crystal_F_000 4480
_refine_diff_density_max 1.619
_refine_diff_density_min -1.822
_refine_diff_density_rms 0.143
_refine_ls_abs_structure_details
;
 Flack x determined using 6047 quotients [(I+)-(I-)]/[(I+)+(I-)]
 (Parsons, Flack and Wagner, Acta Cryst. B69 (2013) 249-259).
;
_refine_ls_abs_structure_Flack 0.017(6)
_refine_ls_extinction_method none
_refine_ls_goodness_of_fit_ref 1.089
_refine_ls_hydrogen_treatment constr
_refine_ls_matrix_type full
_refine_ls_number_parameters 1137
_refine_ls_number_reflns 18111
_refine_ls_number_restraints 9
_refine_ls_restrained_S_all 1.631
_refine_ls_R_factor_all 0.0771
_refine_ls_R_factor_gt 0.0699
_refine_ls_shift/su_max 0.002
_refine_ls_shift/su_mean 0.000
_refine_ls_structure_factor_coef Fsqd
_refine_ls_weighting_details 'w=1/[\s^2^(Fo^2^)+(0.0760P)^2^+60.5068P] where P=(Fo^2^+2Fc^2^)/3'
_refine_ls_weighting_scheme calc
_refine_ls_wR_factor_gt 0.1823
_refine_ls_wR_factor_ref 0.1873
_reflns_Friedel_coverage 0.794
_reflns_Friedel_fraction_full 0.991
_reflns_Friedel_fraction_max 0.953
_reflns_number_gt 16257
_reflns_number_total 18111
_reflns_threshold_expression 'I > 2\s(I)'
_cod_data_source_file d5sc08826g2.cif
_cod_data_source_block 1_CCDC1
_cod_database_code 1576923
_shelx_shelxl_version_number 2018/3
_chemical_oxdiff_formula choRuCl
_shelx_space_group_comment
;
The symmetry employed for this shelxl refinement is uniquely defined
by the following loop, which should always be used as a source of
symmetry information in preference to the above space-group names.
They are only intended as comments.
;
_reflns_odcompleteness_completeness 99.98
_reflns_odcompleteness_iscentric 1
_reflns_odcompleteness_theta 66.97
_olex2_refinement_description
;
1. Fixed Uiso
 At 1.2 times of:
  All C(H) groups, All N(H,H,H) groups
 At 1.5 times of:
  All C(H,H,H) groups
2. Restrained distances
 H13-H19A
 2.45 with sigma of 0.01
 H75-H80C
 2.45 with sigma of 0.01
 H75-C75
 2.45 with sigma of 0.01
3. Uiso/Uaniso restraints and constraints
Uanis(C80) \\sim Ueq: with sigma of 0.01 and sigma for terminal atoms of 0.02
4.a Ternary CH refined with riding coordinates:
 C38(H38), C18(H18), C58(H58), C78(H78)
4.b Aromatic/amide H refined with riding coordinates:
 C49(H49), C29(H29), C52(H52), C13(H13), C48(H48), C23(H23), C33(H33),
 C69(H69), C43(H43), C8(H8), C41(H41), C28(H28), C35(H35), C61(H61), C32(H32),
 C12(H12), C76(H76), C36(H36), C7(H7), C9(H9), C3(H3), C68(H68), C63(H63),
 C27(H27), C67(H67), C26(H26), C56(H56), C47(H47), C15(H15), C53(H53), C73(H73),
  C6(H6), C75(H75), C21(H21), C72(H72), C1(H1), C66(H66), C16(H16), C55(H55),
 C46(H46)
4.c Idealised Me refined as rotating group:
 N12(H12A,H12B,H12C), N9(H9A,H9B,H9C), N6(H6A,H6B,H6C), N3(H3A,H3B,H3C),
 C30(H30A,H30B,H30C), C70(H70A,H70B,H70C), C39(H39A,H39B,H39C), C57(H57A,H57B,
 H57C), C17(H17A,H17B,H17C), C60(H60A,H60B,H60C), C77(H77A,H77B,H77C), C10(H10A,
 H10B,H10C), C40(H40A,H40B,H40C), C20(H20A,H20B,H20C), C50(H50A,H50B,H50C),
 C37(H37A,H37B,H37C), C79(H79A,H79B,H79C), C59(H59A,H59B,H59C), C19(H19A,H19B,
 H19C), C80(H80A,H80B,H80C)
;
_olex2_submission_special_instructions 'No special instructions were received'
_oxdiff_exptl_absorpt_empirical_details
;
Empirical correction (ABSPACK) includes:
- Absorption correction using spherical harmonics
- Frame scaling
;
_oxdiff_exptl_absorpt_empirical_full_max 2.363
_oxdiff_exptl_absorpt_empirical_full_min 0.582

loop_
_space_group_symop_operation_xyz
'x, y, z'
'-x+1/2, -y, z+1/2'
'-x, y+1/2, -z+1/2'
'x+1/2, -y+1/2, -z'

loop_
_atom_site_label
_atom_site_type_symbol
_atom_site_fract_x
_atom_site_fract_y
_atom_site_fract_z
_atom_site_U_iso_or_equiv
_atom_site_adp_type
_atom_site_occupancy
_atom_site_site_symmetry_order
_atom_site_calc_flag
_atom_site_refinement_flags_posn
_atom_site_refinement_flags_adp
_atom_site_refinement_flags_occupancy
_atom_site_disorder_assembly
_atom_site_disorder_group
Ru3 Ru 0.42577(7) 0.32557(7) 0.54745(2) 0.0348(2) Uani 1 1 d . . . . .
Ru2 Ru 0.43330(7) 0.27574(7) 0.29984(2) 0.0358(2) Uani 1 1 d . . . . .
Ru1 Ru 1.06073(7) 0.64595(7) 0.28703(2) 0.0366(2) Uani 1 1 d . . . . .
Ru4 Ru 0.05514(7) 0.69815(7) 0.54073(2) 0.0370(2) Uani 1 1 d . . . . .
P4 P 0.2478(2) 0.0062(2) 0.53436(9) 0.0372(7) Uani 1 1 d . . . . .
P2 P 0.7391(2) 0.4770(3) 0.28378(8) 0.0389(7) Uani 1 1 d . . . . .
P3 P 0.2368(3) 0.4978(3) 0.46391(9) 0.0438(8) Uani 1 1 d . . . . .
P1 P 1.2547(3) 0.4547(3) 0.21403(8) 0.0442(8) Uani 1 1 d . . . . .
F19 F 0.2505(6) -0.1035(5) 0.5344(2) 0.0477(19) Uani 1 1 d . . . . .
F9 F 0.6283(5) 0.4838(7) 0.2817(2) 0.054(2) Uani 1 1 d . . . . .
F10 F 0.8511(5) 0.4697(7) 0.2860(2) 0.053(2) Uani 1 1 d . . . . .
F20 F 0.2449(7) 0.1169(6) 0.5348(2) 0.055(2) Uani 1 1 d . . . . .
F23 F 0.2498(6) 0.0068(7) 0.57157(18) 0.054(2) Uani 1 1 d . . . . .
F12 F 0.7313(6) 0.3659(6) 0.2855(2) 0.051(2) Uani 1 1 d . . . . .
F24 F 0.2460(7) 0.0071(7) 0.49693(19) 0.054(2) Uani 1 1 d . . . . .
F22 F 0.3596(6) 0.0092(6) 0.5339(2) 0.051(2) Uani 1 1 d . . . . .
F11 F 0.7477(6) 0.5879(7) 0.2821(2) 0.054(2) Uani 1 1 d . . . . .
F21 F 0.1352(6) 0.0044(6) 0.5350(2) 0.049(2) Uani 1 1 d . . . . .
F7 F 0.7349(7) 0.4834(7) 0.32113(18) 0.055(2) Uani 1 1 d . . . . .
N7 N 0.3912(8) 0.4536(8) 0.5655(3) 0.038(2) Uani 1 1 d . . . . .
F5 F 1.1443(6) 0.4657(8) 0.2112(2) 0.066(3) Uani 1 1 d . . . . .
N1 N 1.1852(7) 0.6148(8) 0.3082(2) 0.034(2) Uani 1 1 d . . . . .
F13 F 0.2395(8) 0.6088(7) 0.4642(2) 0.067(3) Uani 1 1 d . . . . .
F8 F 0.7450(6) 0.4715(7) 0.24635(19) 0.053(2) Uani 1 1 d . . . . .
N12 N 0.1994(8) 0.6893(8) 0.5313(3) 0.039(2) Uani 1 1 d . . . . .
H12A H 0.208198 0.663975 0.511973 0.047 Uiso 1 1 calc R U . . .
H12B H 0.227431 0.652681 0.545959 0.047 Uiso 1 1 calc R U . . .
H12C H 0.225030 0.747377 0.531847 0.047 Uiso 1 1 calc R U . . .
F1 F 1.2599(7) 0.5633(8) 0.2211(3) 0.079(3) Uani 1 1 d . . . . .
N11 N 0.1031(7) 0.7420(8) 0.5852(2) 0.033(2) Uani 1 1 d . . . . .
F14 F 0.2361(8) 0.3856(7) 0.4644(2) 0.068(3) Uani 1 1 d . . . . .
N8 N 0.3695(7) 0.2900(9) 0.5916(3) 0.040(3) Uani 1 1 d . . . . .
N2 N 1.0173(8) 0.6052(8) 0.3323(3) 0.038(2) Uani 1 1 d . . . . .
F17 F 0.3482(7) 0.4951(8) 0.4665(3) 0.067(3) Uani 1 1 d . . . . .
F4 F 1.2685(8) 0.4764(8) 0.1784(2) 0.070(3) Uani 1 1 d . . . . .
F16 F 0.2451(9) 0.4988(10) 0.4267(2) 0.092(5) Uani 1 1 d . . . . .
N5 N 0.4698(7) 0.3355(8) 0.3432(2) 0.034(2) Uani 1 1 d . . . . .
N10 N 0.0798(8) 0.5738(8) 0.5635(3) 0.043(3) Uani 1 1 d . . . . .
F3 F 1.2417(7) 0.4345(9) 0.2506(2) 0.074(3) Uani 1 1 d . . . . .
F15 F 0.2317(9) 0.5000(7) 0.50076(19) 0.073(3) Uani 1 1 d . . . . .
F18 F 0.1256(7) 0.4985(9) 0.4609(3) 0.078(3) Uani 1 1 d . . . . .
F2 F 1.2513(8) 0.3475(8) 0.2077(3) 0.079(3) Uani 1 1 d . . . . .
F6 F 1.3659(7) 0.4480(9) 0.2173(3) 0.077(3) Uani 1 1 d . . . . .
N9 N 0.2806(7) 0.3238(8) 0.5339(2) 0.036(2) Uani 1 1 d . . . . .
H9A H 0.276180 0.328907 0.512715 0.044 Uiso 1 1 calc R U . . .
H9B H 0.250260 0.372548 0.543064 0.044 Uiso 1 1 calc R U . . .
H9C H 0.253904 0.269331 0.540197 0.044 Uiso 1 1 calc R U . . .
N6 N 0.4272(7) 0.4186(8) 0.2850(2) 0.038(2) Uani 1 1 d . . . . .
H6A H 0.416292 0.420910 0.263997 0.046 Uiso 1 1 calc R U . . .
H6B H 0.482656 0.447113 0.289337 0.046 Uiso 1 1 calc R U . . .
H6C H 0.380012 0.448267 0.295294 0.046 Uiso 1 1 calc R U . . .
N3 N 1.0584(8) 0.4992(8) 0.2783(2) 0.040(2) Uani 1 1 d . . . . .
H3A H 1.092088 0.486452 0.260714 0.048 Uiso 1 1 calc R U . . .
H3B H 0.998086 0.480095 0.275568 0.048 Uiso 1 1 calc R U . . .
H3C H 1.083975 0.468533 0.294878 0.048 Uiso 1 1 calc R U . . .
N4 N 0.3054(8) 0.3057(9) 0.3193(2) 0.041(3) Uani 1 1 d . . . . .
C4 C 1.1801(9) 0.5912(10) 0.3402(3) 0.035(3) Uani 1 1 d . . . . .
C49 C 0.3568(9) 0.2025(10) 0.6016(3) 0.038(3) Uani 1 1 d . . . . .
H49 H 0.370424 0.152157 0.587860 0.046 Uiso 1 1 calc R U . . .
C64 C 0.1059(9) 0.5802(10) 0.5947(3) 0.038(3) Uani 1 1 d . . . . .
C29 C 0.5586(9) 0.3558(9) 0.3524(3) 0.039(3) Uani 1 1 d . . . . .
H29 H 0.608584 0.344051 0.338221 0.046 Uiso 1 1 calc R U . . .
C52 C 0.5436(9) 0.2326(9) 0.5542(3) 0.038(3) Uani 1 1 d . . . . .
H52 H 0.556515 0.193642 0.571679 0.046 Uiso 1 1 calc R U . . .
C13 C 0.9720(9) 0.7666(10) 0.2888(3) 0.037(3) Uani 1 1 d . . . . .
H13 H 0.932073 0.783567 0.305683 0.045 Uiso 1 1 calc DR U . . .
C48 C 0.3240(9) 0.1836(11) 0.6317(3) 0.043(3) Uani 1 1 d . . . . .
H48 H 0.315045 0.121287 0.638648 0.052 Uiso 1 1 calc R U . . .
C23 C 0.2150(9) 0.3447(9) 0.3605(3) 0.039(3) Uani 1 1 d . . . . .
H23 H 0.195852 0.363508 0.380879 0.046 Uiso 1 1 calc R U . . .
C44 C 0.3632(8) 0.4516(10) 0.5967(3) 0.036(3) Uani 1 1 d . . . . .
C33 C 0.5294(9) 0.1608(10) 0.3067(3) 0.040(3) Uani 1 1 d . . . . .
H33 H 0.569535 0.146395 0.323731 0.048 Uiso 1 1 calc R U . . .
C69 C 0.1152(9) 0.8309(10) 0.5939(3) 0.038(3) Uani 1 1 d . . . . .
H69 H 0.102333 0.878450 0.579046 0.046 Uiso 1 1 calc R U . . .
C43 C 0.3532(9) 0.5424(10) 0.6079(3) 0.040(3) Uani 1 1 d . . . . .
H43 H 0.334527 0.560771 0.628361 0.049 Uiso 1 1 calc R U . . .
C51 C 0.5768(9) 0.3233(10) 0.5540(3) 0.040(3) Uani 1 1 d . . . . .
C8 C 0.9047(9) 0.5747(10) 0.3721(3) 0.043(3) Uani 1 1 d . . . . .
H8 H 0.840993 0.571871 0.378537 0.051 Uiso 1 1 calc R U . . .
C41 C 0.3997(9) 0.5429(9) 0.5573(3) 0.037(3) Uani 1 1 d . . . . .
H41 H 0.418670 0.563193 0.537049 0.044 Uiso 1 1 calc R U . . .
C28 C 0.5792(9) 0.3929(9) 0.3814(3) 0.038(3) Uani 1 1 d . . . . .
H28 H 0.641693 0.407153 0.387364 0.046 Uiso 1 1 calc R U . . .
C45 C 0.3504(9) 0.3642(10) 0.6107(3) 0.034(3) Uani 1 1 d . . . . .
C35 C 0.3817(10) 0.1453(10) 0.2801(3) 0.042(3) Uani 1 1 d . . . . .
H35 H 0.320619 0.119411 0.278501 0.050 Uiso 1 1 calc R U . . .
C30 C 0.0494(9) 0.3197(10) 0.3361(4) 0.047(3) Uani 1 1 d . . . . .
H30A H 0.027599 0.271072 0.350485 0.070 Uiso 1 1 calc R U . . .
H30B H 0.025779 0.306760 0.314986 0.070 Uiso 1 1 calc R U . . .
H30C H 0.026217 0.380489 0.343116 0.070 Uiso 1 1 calc R U . . .
C61 C 0.0737(10) 0.4831(10) 0.5566(3) 0.044(3) Uani 1 1 d . . . . .
H61 H 0.058903 0.459818 0.536381 0.053 Uiso 1 1 calc R U . . .
C24 C 0.3065(10) 0.3362(10) 0.3502(3) 0.039(3) Uani 1 1 d . . . . .
C22 C 0.1553(9) 0.3207(10) 0.3356(3) 0.044(3) Uani 1 1 d . . . . .
C32 C 0.5654(9) 0.2148(9) 0.2824(3) 0.040(3) Uani 1 1 d . . . . .
H32 H 0.628372 0.236318 0.283193 0.048 Uiso 1 1 calc R U . . .
C12 C 0.9364(9) 0.7106(10) 0.2656(3) 0.042(3) Uani 1 1 d . . . . .
H12 H 0.871446 0.695818 0.266011 0.051 Uiso 1 1 calc R U . . .
C62 C 0.0919(10) 0.4256(11) 0.5830(4) 0.047(3) Uani 1 1 d . . . . .
C71 C 0.0268(9) 0.7635(10) 0.4946(3) 0.037(3) Uani 1 1 d . . . . .
C70 C 0.0889(10) 0.3244(11) 0.5856(4) 0.048(4) Uani 1 1 d . . . . .
H70A H 0.148284 0.301774 0.594272 0.072 Uiso 1 1 calc R U . . .
H70B H 0.079178 0.297038 0.564794 0.072 Uiso 1 1 calc R U . . .
H70C H 0.037230 0.306210 0.599412 0.072 Uiso 1 1 calc R U . . .
C38 C 0.4038(10) 0.0657(10) 0.3341(3) 0.044(3) Uani 1 1 d . . . . .
H38 H 0.436267 0.088412 0.353456 0.053 Uiso 1 1 calc R U . . .
C76 C 0.0001(10) 0.8248(10) 0.5185(3) 0.043(3) Uani 1 1 d . . . . .
H76 H 0.023588 0.886819 0.519007 0.052 Uiso 1 1 calc R U . . .
C31 C 0.5074(10) 0.2378(10) 0.2561(3) 0.040(3) Uani 1 1 d . . . . .
C36 C 0.4145(10) 0.2013(10) 0.2551(3) 0.040(3) Uani 1 1 d . . . . .
H36 H 0.374864 0.214425 0.237812 0.048 Uiso 1 1 calc R U . . .
C11 C 0.9924(9) 0.6736(10) 0.2408(3) 0.041(3) Uani 1 1 d . . . . .
C34 C 0.4356(11) 0.1256(10) 0.3075(3) 0.045(3) Uani 1 1 d . . . . .
C7 C 0.9752(10) 0.5553(11) 0.3928(3) 0.046(3) Uani 1 1 d . . . . .
H7 H 0.960221 0.539679 0.413810 0.056 Uiso 1 1 calc R U . . .
C9 C 0.9273(10) 0.5984(10) 0.3419(3) 0.042(3) Uani 1 1 d . . . . .
H9 H 0.878385 0.610381 0.327349 0.051 Uiso 1 1 calc R U . . .
C3 C 1.2709(9) 0.5827(11) 0.3528(3) 0.043(3) Uani 1 1 d . . . . .
H3 H 1.287425 0.567188 0.373689 0.051 Uiso 1 1 calc R U . . .
C68 C 0.1455(9) 0.8571(11) 0.6234(3) 0.041(3) Uani 1 1 d . . . . .
H68 H 0.155756 0.920625 0.628737 0.050 Uiso 1 1 calc R U . . .
C63 C 0.1120(10) 0.4919(11) 0.6073(4) 0.046(3) Uani 1 1 d . . . . .
H63 H 0.126885 0.477356 0.628423 0.055 Uiso 1 1 calc R U . . .
C5 C 1.0884(10) 0.5863(9) 0.3530(3) 0.038(3) Uani 1 1 d . . . . .
C27 C 0.5026(10) 0.4085(10) 0.4017(3) 0.041(3) Uani 1 1 d . . . . .
H27 H 0.513838 0.432177 0.422114 0.050 Uiso 1 1 calc R U . . .
C42 C 0.3775(9) 0.6030(10) 0.5819(3) 0.039(3) Uani 1 1 d . . . . .
C54 C 0.4660(9) 0.2539(10) 0.5035(3) 0.042(3) Uani 1 1 d . . . . .
C67 C 0.1602(9) 0.7852(11) 0.6447(3) 0.041(3) Uani 1 1 d . . . . .
H67 H 0.178726 0.800102 0.665502 0.050 Uiso 1 1 calc R U . . .
C14 C 1.0643(10) 0.7999(9) 0.2888(3) 0.042(3) Uani 1 1 d . . . . .
C26 C 0.4123(11) 0.3901(10) 0.3925(3) 0.045(3) Uani 1 1 d . . . . .
H26 H 0.361628 0.403366 0.406265 0.054 Uiso 1 1 calc R U . . .
C56 C 0.5537(9) 0.3801(10) 0.5288(3) 0.041(3) Uani 1 1 d . . . . .
H56 H 0.574037 0.443148 0.528937 0.050 Uiso 1 1 calc R U . . .
C47 C 0.3051(9) 0.2576(11) 0.6507(3) 0.045(3) Uani 1 1 d . . . . .
H47 H 0.282059 0.245807 0.671209 0.055 Uiso 1 1 calc R U . . .
C15 C 1.1215(10) 0.7646(10) 0.2643(3) 0.041(3) Uani 1 1 d . . . . .
H15 H 1.185697 0.782194 0.263764 0.049 Uiso 1 1 calc R U . . .
C53 C 0.4909(10) 0.1967(10) 0.5288(3) 0.041(3) Uani 1 1 d . . . . .
H53 H 0.472045 0.133158 0.528946 0.050 Uiso 1 1 calc R U . . .
C73 C -0.0695(10) 0.6401(10) 0.5189(3) 0.044(3) Uani 1 1 d . . . . .
H73 H -0.089486 0.576944 0.519242 0.052 Uiso 1 1 calc R U . . .
C6 C 1.0662(11) 0.5581(10) 0.3836(3) 0.047(3) Uani 1 1 d . . . . .
H6 H 1.114511 0.541121 0.397826 0.056 Uiso 1 1 calc R U . . .
C75 C -0.0635(10) 0.7923(11) 0.5424(3) 0.049(3) Uani 1 1 d D . . . .
H75 H -0.081141 0.834052 0.558605 0.059 Uiso 1 1 calc DR U . . .
C21 C 0.2151(9) 0.2973(10) 0.3103(4) 0.045(3) Uani 1 1 d . . . . .
H21 H 0.194683 0.278478 0.290067 0.054 Uiso 1 1 calc R U . . .
C72 C -0.0083(11) 0.6720(12) 0.4945(3) 0.048(3) Uani 1 1 d . . . . .
H72 H 0.008636 0.630744 0.477997 0.058 Uiso 1 1 calc R U . . .
C74 C -0.1002(8) 0.7020(11) 0.5426(3) 0.043(3) Uani 1 1 d . . . . .
C1 C 1.2780(8) 0.6193(10) 0.3011(3) 0.038(3) Uani 1 1 d . . . . .
H1 H 1.302052 0.632400 0.280852 0.046 Uiso 1 1 calc R U . . .
C65 C 0.1194(9) 0.6725(11) 0.6052(3) 0.044(3) Uani 1 1 d . . . . .
C66 C 0.1487(9) 0.6947(11) 0.6367(3) 0.045(3) Uani 1 1 d . . . . .
H66 H 0.159723 0.646537 0.651544 0.054 Uiso 1 1 calc R U . . .
C2 C 1.3332(9) 0.6025(10) 0.3272(3) 0.042(3) Uani 1 1 d . . . . .
C39 C 0.4327(12) -0.0346(10) 0.3291(3) 0.051(4) Uani 1 1 d . . . . .
H39A H 0.392519 -0.062804 0.313067 0.076 Uiso 1 1 calc R U . . .
H39B H 0.426042 -0.069195 0.348763 0.076 Uiso 1 1 calc R U . . .
H39C H 0.498162 -0.036826 0.322194 0.076 Uiso 1 1 calc R U . . .
C57 C 0.4035(10) 0.2204(12) 0.4780(4) 0.052(4) Uani 1 1 d . . . . .
H57A H 0.352461 0.183364 0.487012 0.078 Uiso 1 1 calc R U . . .
H57B H 0.439574 0.181796 0.463401 0.078 Uiso 1 1 calc R U . . .
H57C H 0.377240 0.274042 0.466795 0.078 Uiso 1 1 calc R U . . .
C17 C 0.9564(10) 0.6068(11) 0.2170(4) 0.049(3) Uani 1 1 d . . . . .
H17A H 1.009291 0.579164 0.205658 0.074 Uiso 1 1 calc R U . . .
H17B H 0.915656 0.639813 0.202250 0.074 Uiso 1 1 calc R U . . .
H17C H 0.920706 0.557412 0.227466 0.074 Uiso 1 1 calc R U . . .
C60 C 0.7386(9) 0.3357(12) 0.5764(3) 0.045(3) Uani 1 1 d . . . . .
H60A H 0.744544 0.272120 0.568137 0.067 Uiso 1 1 calc R U . . .
H60B H 0.774106 0.341016 0.595914 0.067 Uiso 1 1 calc R U . . .
H60C H 0.763296 0.380082 0.560999 0.067 Uiso 1 1 calc R U . . .
C16 C 1.0882(9) 0.7056(12) 0.2410(3) 0.046(3) Uani 1 1 d . . . . .
H16 H 1.129458 0.685827 0.224853 0.055 Uiso 1 1 calc R U . . .
C77 C 0.0987(10) 0.7937(11) 0.4712(3) 0.046(3) Uani 1 1 d . . . . .
H77A H 0.067875 0.827617 0.454112 0.069 Uiso 1 1 calc R U . . .
H77B H 0.130687 0.738724 0.462675 0.069 Uiso 1 1 calc R U . . .
H77C H 0.144641 0.834491 0.481343 0.069 Uiso 1 1 calc R U . . .
C55 C 0.5023(10) 0.3482(10) 0.5038(3) 0.040(3) Uani 1 1 d . . . . .
H55 H 0.490599 0.388385 0.486537 0.048 Uiso 1 1 calc R U . . .
C18 C 1.1030(10) 0.8637(12) 0.3133(3) 0.047(3) Uani 1 1 d . . . . .
H18 H 1.111198 0.926187 0.303323 0.057 Uiso 1 1 calc R U . . .
C10 C 1.4397(10) 0.6069(11) 0.3300(3) 0.047(3) Uani 1 1 d . . . . .
H10A H 1.457772 0.664140 0.340960 0.071 Uiso 1 1 calc R U . . .
H10B H 1.467544 0.606634 0.309011 0.071 Uiso 1 1 calc R U . . .
H10C H 1.462203 0.552648 0.341759 0.071 Uiso 1 1 calc R U . . .
C25 C 0.3950(10) 0.3526(10) 0.3635(3) 0.043(3) Uani 1 1 d . . . . .
C58 C 0.6361(9) 0.3569(13) 0.5826(3) 0.047(4) Uani 1 1 d . . . . .
H58 H 0.616217 0.319941 0.601284 0.056 Uiso 1 1 calc R U . . .
C46 C 0.3176(10) 0.3456(12) 0.6418(4) 0.048(3) Uani 1 1 d . . . . .
H46 H 0.305012 0.395378 0.655822 0.057 Uiso 1 1 calc R U . . .
C40 C 0.2954(10) 0.0741(11) 0.3399(4) 0.050(4) Uani 1 1 d . . . . .
H40A H 0.276116 0.139302 0.337561 0.076 Uiso 1 1 calc R U . . .
H40B H 0.280640 0.052703 0.361150 0.076 Uiso 1 1 calc R U . . .
H40C H 0.261862 0.035482 0.324662 0.076 Uiso 1 1 calc R U . . .
C20 C 1.1993(11) 0.8344(12) 0.3257(4) 0.057(4) Uani 1 1 d . . . . .
H20A H 1.194342 0.773185 0.335828 0.085 Uiso 1 1 calc R U . . .
H20B H 1.221370 0.880396 0.341013 0.085 Uiso 1 1 calc R U . . .
H20C H 1.243819 0.830741 0.308302 0.085 Uiso 1 1 calc R U . . .
C50 C 0.3820(11) 0.7052(11) 0.5833(3) 0.047(3) Uani 1 1 d . . . . .
H50A H 0.324059 0.729355 0.592609 0.070 Uiso 1 1 calc R U . . .
H50B H 0.389137 0.730322 0.562085 0.070 Uiso 1 1 calc R U . . .
H50C H 0.435643 0.724091 0.596123 0.070 Uiso 1 1 calc R U . . .
C37 C 0.5429(10) 0.3001(11) 0.2307(3) 0.047(3) Uani 1 1 d . . . . .
H37A H 0.489978 0.323843 0.218489 0.071 Uiso 1 1 calc R U . . .
H37B H 0.585128 0.264852 0.217044 0.071 Uiso 1 1 calc R U . . .
H37C H 0.577074 0.352573 0.240054 0.071 Uiso 1 1 calc R U . . .
C79 C -0.1451(13) 0.5711(16) 0.5799(5) 0.075(6) Uani 1 1 d . . . . .
H79A H -0.156191 0.526644 0.562867 0.112 Uiso 1 1 calc R U . . .
H79B H -0.186733 0.556602 0.597492 0.112 Uiso 1 1 calc R U . . .
H79C H -0.079672 0.566505 0.586783 0.112 Uiso 1 1 calc R U . . .
C78 C -0.1648(11) 0.6703(16) 0.5683(4) 0.068(6) Uani 1 1 d . . . . .
H78 H -0.229715 0.670328 0.559486 0.082 Uiso 1 1 calc R U . . .
C59 C 0.6211(13) 0.4599(15) 0.5900(5) 0.075(6) Uani 1 1 d . . . . .
H59A H 0.647701 0.498077 0.573163 0.112 Uiso 1 1 calc R U . . .
H59B H 0.652039 0.475288 0.609816 0.112 Uiso 1 1 calc R U . . .
H59C H 0.553741 0.472588 0.591770 0.112 Uiso 1 1 calc R U . . .
C19 C 1.0358(19) 0.877(2) 0.3407(6) 0.127(12) Uani 1 1 d . . . . .
H19A H 0.986233 0.920800 0.334658 0.190 Uiso 1 1 calc DR U . . .
H19B H 1.070091 0.901779 0.358722 0.190 Uiso 1 1 calc R U . . .
H19C H 1.007676 0.816819 0.346234 0.190 Uiso 1 1 calc R U . . .
C80 C -0.164(2) 0.739(2) 0.5956(7) 0.140(12) Uani 1 1 d . U . . .
H80A H -0.211911 0.720439 0.610919 0.210 Uiso 1 1 calc R U . . .
H80B H -0.177829 0.801657 0.587876 0.210 Uiso 1 1 calc R U . . .
H80C H -0.102292 0.738250 0.605611 0.210 Uiso 1 1 calc DR U . . .

loop_
_atom_site_aniso_label
_atom_site_aniso_U_11
_atom_site_aniso_U_22
_atom_site_aniso_U_33
_atom_site_aniso_U_23
_atom_site_aniso_U_13
_atom_site_aniso_U_12
Ru3 0.0316(5) 0.0391(5) 0.0336(4) -0.0005(4) 0.0008(4) -0.0008(4)
Ru2 0.0304(4) 0.0425(5) 0.0346(4) -0.0028(4) 0.0022(4) -0.0015(4)
Ru1 0.0294(4) 0.0438(5) 0.0367(5) 0.0030(4) -0.0021(4) -0.0004(4)
Ru4 0.0341(5) 0.0400(5) 0.0368(5) 0.0025(4) -0.0040(4) -0.0013(4)
P4 0.0390(17) 0.0339(17) 0.0388(17) -0.0012(13) 0.0023(13) -0.0022(14)
P2 0.0286(15) 0.049(2) 0.0392(17) 0.0034(15) 0.0003(13) -0.0024(14)
P3 0.0447(19) 0.049(2) 0.0372(18) -0.0013(15) -0.0007(15) 0.0064(16)
P1 0.0388(18) 0.057(2) 0.0373(18) 0.0062(16) 0.0002(15) 0.0048(16)
F19 0.050(5) 0.034(4) 0.059(5) 0.003(4) 0.003(4) -0.001(4)
F9 0.032(4) 0.070(6) 0.060(5) 0.000(5) -0.003(4) 0.001(4)
F10 0.024(4) 0.066(6) 0.068(6) 0.002(5) 0.002(4) 0.005(3)
F20 0.063(5) 0.038(4) 0.065(5) -0.001(4) 0.005(5) -0.004(4)
F23 0.062(6) 0.064(6) 0.035(4) -0.008(4) 0.002(4) -0.002(5)
F12 0.044(4) 0.059(5) 0.052(5) 0.006(4) -0.004(4) -0.004(4)
F24 0.062(6) 0.064(6) 0.037(4) -0.002(4) -0.002(4) 0.002(5)
F22 0.039(4) 0.049(5) 0.065(6) -0.003(4) -0.002(4) -0.004(4)
F11 0.037(4) 0.062(6) 0.061(5) 0.004(4) 0.003(4) 0.004(4)
F21 0.035(4) 0.051(5) 0.059(5) 0.002(4) 0.000(4) -0.005(4)
F7 0.063(6) 0.071(6) 0.031(4) 0.002(4) 0.005(4) 0.006(5)
N7 0.033(5) 0.038(6) 0.043(6) 0.005(5) 0.001(5) -0.006(5)
F5 0.047(5) 0.103(8) 0.049(5) -0.008(5) -0.015(4) 0.006(5)
N1 0.030(5) 0.045(6) 0.028(5) 0.009(4) 0.002(4) 0.001(4)
F13 0.075(7) 0.053(6) 0.073(6) 0.018(5) -0.007(5) 0.004(5)
F8 0.057(5) 0.067(6) 0.035(4) 0.006(4) -0.002(4) 0.002(4)
N12 0.048(6) 0.029(6) 0.039(6) 0.003(4) -0.003(5) 0.004(5)
F1 0.063(6) 0.088(8) 0.087(8) -0.036(6) 0.030(6) -0.022(6)
N11 0.026(5) 0.040(6) 0.033(5) 0.006(4) -0.005(4) -0.002(4)
F14 0.074(6) 0.053(6) 0.077(7) -0.024(5) 0.004(5) 0.005(5)
N8 0.029(5) 0.057(7) 0.033(5) -0.003(5) -0.004(4) -0.006(5)
N2 0.036(6) 0.039(6) 0.039(6) 0.000(5) 0.007(5) 0.007(5)
F17 0.048(5) 0.071(7) 0.081(7) -0.005(6) -0.015(5) 0.004(5)
F4 0.087(7) 0.089(7) 0.034(4) 0.014(5) 0.005(4) 0.041(6)
F16 0.110(9) 0.137(11) 0.029(4) 0.002(5) -0.003(5) 0.077(9)
N5 0.028(5) 0.045(6) 0.029(5) 0.002(4) -0.005(4) 0.002(4)
N10 0.042(6) 0.035(6) 0.051(6) 0.015(5) -0.013(5) -0.001(5)
F3 0.053(6) 0.118(9) 0.050(5) 0.017(6) 0.015(4) 0.020(6)
F15 0.131(10) 0.059(6) 0.028(4) 0.000(4) -0.001(5) 0.010(6)
F18 0.039(5) 0.085(8) 0.111(9) -0.034(7) 0.012(5) 0.003(5)
F2 0.072(7) 0.062(6) 0.101(9) -0.001(6) 0.006(6) 0.011(6)
F6 0.043(5) 0.123(10) 0.065(6) 0.016(6) 0.014(5) 0.017(6)
N9 0.029(5) 0.044(6) 0.037(5) 0.001(5) -0.004(4) -0.001(4)
N6 0.024(5) 0.053(6) 0.038(5) 0.000(5) -0.001(5) 0.000(5)
N3 0.028(5) 0.056(7) 0.036(5) 0.001(5) -0.002(5) -0.002(5)
N4 0.031(5) 0.061(8) 0.031(5) -0.005(5) 0.009(4) 0.001(5)
C4 0.028(6) 0.053(8) 0.024(6) 0.011(5) -0.012(5) 0.000(5)
C49 0.038(7) 0.037(7) 0.039(7) 0.003(5) -0.007(5) 0.002(5)
C64 0.039(7) 0.045(8) 0.030(6) 0.016(5) -0.012(5) -0.008(6)
C29 0.030(6) 0.036(6) 0.049(7) 0.004(5) -0.007(6) -0.002(6)
C52 0.039(7) 0.039(7) 0.036(6) 0.000(5) -0.005(5) 0.016(5)
C13 0.029(6) 0.048(8) 0.035(6) 0.006(6) -0.002(5) 0.001(5)
C48 0.029(6) 0.062(9) 0.038(7) 0.005(7) -0.004(5) -0.006(6)
C23 0.038(7) 0.033(7) 0.045(7) -0.004(5) 0.008(6) -0.007(5)
C44 0.023(5) 0.051(8) 0.034(6) -0.010(6) 0.002(5) 0.001(5)
C33 0.038(6) 0.043(7) 0.038(7) -0.007(6) 0.003(5) 0.009(6)
C69 0.036(6) 0.042(7) 0.036(6) -0.008(6) 0.001(5) 0.000(6)
C43 0.036(7) 0.045(8) 0.041(7) -0.002(6) 0.002(6) -0.004(6)
C51 0.027(6) 0.059(8) 0.035(6) -0.005(6) -0.001(5) 0.005(6)
C8 0.034(6) 0.043(8) 0.052(8) 0.003(6) 0.009(6) -0.002(5)
C41 0.035(6) 0.039(7) 0.036(6) 0.001(5) 0.001(5) 0.002(5)
C28 0.033(6) 0.039(7) 0.044(7) -0.002(5) -0.005(6) -0.003(5)
C45 0.033(6) 0.045(7) 0.023(5) -0.006(5) 0.001(5) -0.002(5)
C35 0.040(7) 0.038(7) 0.048(8) -0.001(6) -0.004(6) -0.011(6)
C30 0.030(7) 0.049(8) 0.061(8) -0.003(7) 0.000(6) -0.005(6)
C61 0.037(7) 0.041(7) 0.055(8) 0.002(6) -0.012(6) -0.008(6)
C24 0.042(7) 0.043(7) 0.034(6) -0.011(6) 0.001(5) 0.001(6)
C22 0.035(7) 0.045(8) 0.051(8) -0.004(6) 0.012(6) -0.001(6)
C32 0.030(6) 0.045(7) 0.045(6) 0.001(6) 0.008(6) -0.001(6)
C12 0.025(5) 0.060(8) 0.041(6) 0.009(6) -0.001(5) 0.011(6)
C62 0.036(7) 0.049(9) 0.054(9) 0.005(7) 0.000(6) -0.004(6)
C71 0.038(7) 0.040(7) 0.031(6) 0.007(5) -0.006(5) 0.009(5)
C70 0.033(7) 0.047(8) 0.064(9) 0.010(7) 0.005(6) -0.003(6)
C38 0.043(7) 0.046(8) 0.044(7) -0.003(6) 0.006(6) -0.008(6)
C76 0.040(7) 0.039(7) 0.051(8) 0.001(6) -0.002(6) 0.006(6)
C31 0.044(7) 0.040(7) 0.037(7) -0.010(6) 0.020(6) 0.002(6)
C36 0.048(8) 0.044(7) 0.029(6) -0.018(5) 0.000(5) -0.001(6)
C11 0.038(7) 0.048(8) 0.038(7) 0.014(6) -0.005(5) 0.006(6)
C34 0.048(8) 0.044(7) 0.043(7) -0.014(6) -0.006(7) -0.006(7)
C7 0.047(8) 0.054(9) 0.038(7) 0.007(6) 0.009(6) -0.004(7)
C9 0.036(7) 0.047(7) 0.044(7) 0.001(6) 0.004(6) -0.008(6)
C3 0.032(6) 0.057(9) 0.039(7) 0.004(6) -0.007(5) -0.007(6)
C68 0.034(6) 0.045(8) 0.044(7) -0.010(6) 0.000(6) 0.000(6)
C63 0.045(8) 0.042(8) 0.051(8) 0.007(6) 0.005(6) -0.008(6)
C5 0.045(7) 0.042(7) 0.026(5) 0.008(5) -0.007(5) -0.008(6)
C27 0.041(7) 0.048(8) 0.035(7) -0.006(6) -0.002(6) -0.002(6)
C42 0.034(6) 0.040(7) 0.042(7) 0.002(6) -0.005(5) -0.001(6)
C54 0.035(7) 0.050(8) 0.040(7) -0.019(6) 0.005(5) -0.002(6)
C67 0.039(7) 0.054(9) 0.031(6) -0.007(6) -0.001(5) -0.001(6)
C14 0.034(6) 0.037(6) 0.055(7) 0.013(6) 0.000(6) -0.006(6)
C26 0.049(8) 0.045(8) 0.041(7) -0.002(6) 0.009(6) -0.009(6)
C56 0.031(6) 0.042(7) 0.052(7) 0.005(6) 0.013(6) -0.006(6)
C47 0.029(6) 0.065(10) 0.042(7) 0.001(7) -0.005(6) -0.002(6)
C15 0.038(7) 0.048(8) 0.035(7) 0.005(6) 0.003(5) -0.001(6)
C53 0.045(7) 0.035(7) 0.044(7) -0.012(6) 0.008(6) 0.005(6)
C73 0.041(7) 0.047(7) 0.043(7) 0.002(6) -0.004(6) -0.003(7)
C6 0.041(7) 0.055(8) 0.044(7) 0.013(6) 0.008(7) -0.003(7)
C75 0.038(7) 0.070(9) 0.039(6) 0.004(6) -0.021(6) 0.024(7)
C21 0.032(6) 0.043(8) 0.060(8) 0.007(7) -0.004(6) -0.005(6)
C72 0.053(8) 0.059(9) 0.033(6) -0.001(6) -0.013(6) -0.001(7)
C74 0.014(5) 0.067(9) 0.048(7) 0.007(7) -0.001(5) 0.002(5)
C1 0.025(6) 0.044(7) 0.047(7) 0.008(6) 0.001(5) -0.002(5)
C65 0.032(6) 0.053(9) 0.049(8) 0.011(7) -0.002(6) 0.002(6)
C66 0.037(7) 0.057(9) 0.041(7) 0.008(7) 0.000(6) -0.003(6)
C2 0.032(6) 0.047(8) 0.049(8) -0.008(6) 0.000(6) -0.005(6)
C39 0.055(9) 0.054(9) 0.044(7) -0.006(6) 0.017(8) -0.010(8)
C57 0.045(8) 0.060(10) 0.052(8) -0.008(7) -0.011(6) -0.004(7)
C17 0.035(7) 0.053(8) 0.059(9) 0.002(7) -0.006(6) 0.006(6)
C60 0.026(6) 0.065(10) 0.042(7) -0.014(7) -0.007(5) -0.005(6)
C16 0.036(7) 0.073(10) 0.028(6) 0.019(6) 0.004(5) -0.005(7)
C77 0.044(7) 0.049(8) 0.046(8) 0.000(6) 0.000(6) 0.001(6)
C55 0.043(7) 0.050(8) 0.026(6) 0.008(5) 0.008(5) -0.005(6)
C18 0.042(7) 0.052(9) 0.047(8) -0.001(7) -0.012(6) 0.001(6)
C10 0.031(6) 0.057(9) 0.053(8) 0.003(6) -0.002(7) 0.000(7)
C25 0.039(7) 0.044(8) 0.045(7) -0.010(6) 0.003(6) 0.008(6)
C58 0.025(6) 0.070(11) 0.045(8) -0.004(7) -0.001(5) 0.001(6)
C46 0.034(7) 0.062(10) 0.048(8) -0.001(7) 0.006(6) -0.008(7)
C40 0.045(8) 0.049(9) 0.058(9) 0.006(7) 0.011(7) -0.003(7)
C20 0.053(9) 0.051(9) 0.066(10) 0.003(8) -0.021(8) -0.008(7)
C50 0.046(8) 0.049(9) 0.046(8) -0.002(6) -0.001(6) -0.010(7)
C37 0.047(8) 0.051(8) 0.043(7) -0.005(6) 0.007(6) 0.001(7)
C79 0.062(11) 0.097(16) 0.065(11) 0.014(11) 0.020(9) -0.039(11)
C78 0.038(8) 0.108(16) 0.058(10) 0.039(11) -0.004(7) 0.001(9)
C59 0.053(10) 0.093(15) 0.079(13) -0.048(12) -0.021(9) 0.011(10)
C19 0.101(19) 0.19(3) 0.090(17) -0.09(2) -0.008(14) 0.019(19)
C80 0.18(2) 0.12(2) 0.114(17) 0.010(15) 0.095(17) 0.027(18)

loop_
_atom_type_symbol
_atom_type_description
_atom_type_scat_dispersion_real
_atom_type_scat_dispersion_imag
_atom_type_scat_source
C C 0.0181 0.0091 'International Tables Vol C Tables 4.2.6.8 and 6.1.1.4'
H H 0.0000 0.0000 'International Tables Vol C Tables 4.2.6.8 and 6.1.1.4'
F F 0.0727 0.0534 'International Tables Vol C Tables 4.2.6.8 and 6.1.1.4'
N N 0.0311 0.0180 'International Tables Vol C Tables 4.2.6.8 and 6.1.1.4'
P P 0.2955 0.4335 'International Tables Vol C Tables 4.2.6.8 and 6.1.1.4'
Ru Ru 0.0552 3.2960 'International Tables Vol C Tables 4.2.6.8 and 6.1.1.4'

loop_
_geom_angle_atom_site_label_1
_geom_angle_atom_site_label_2
_geom_angle_atom_site_label_3
_geom_angle
_geom_angle_site_symmetry_1
_geom_angle_site_symmetry_3
_geom_angle_publ_flag
N7 Ru3 N8 77.8(5) . . ?
N7 Ru3 N9 83.1(4) . . ?
N7 Ru3 C52 133.4(5) . . ?
N7 Ru3 C51 101.7(5) . . ?
N7 Ru3 C54 142.8(5) . . ?
N7 Ru3 C56 91.0(5) . . ?
N7 Ru3 C53 169.1(5) . . ?
N7 Ru3 C55 108.0(5) . . ?
N8 Ru3 N9 82.6(4) . . ?
N8 Ru3 C52 91.6(5) . . ?
N8 Ru3 C51 105.0(4) . . ?
N8 Ru3 C54 138.0(5) . . ?
N8 Ru3 C56 138.1(5) . . ?
N8 Ru3 C53 106.2(5) . . ?
N8 Ru3 C55 171.0(5) . . ?
N9 Ru3 C52 140.9(5) . . ?
N9 Ru3 C51 171.6(4) . . ?
N9 Ru3 C54 90.9(5) . . ?
N9 Ru3 C53 107.3(5) . . ?
N9 Ru3 C55 104.7(5) . . ?
C52 Ru3 C51 37.2(5) . . ?
C52 Ru3 C54 68.0(5) . . ?
C52 Ru3 C53 37.7(5) . . ?
C52 Ru3 C55 79.5(5) . . ?
C51 Ru3 C54 81.1(5) . . ?
C51 Ru3 C53 67.5(5) . . ?
C51 Ru3 C55 67.4(5) . . ?
C56 Ru3 N9 136.5(5) . . ?
C56 Ru3 C52 67.2(5) . . ?
C56 Ru3 C51 37.6(5) . . ?
C56 Ru3 C54 68.5(5) . . ?
C56 Ru3 C53 79.3(5) . . ?
C56 Ru3 C55 37.1(5) . . ?
C53 Ru3 C54 36.9(5) . . ?
C55 Ru3 C54 38.4(5) . . ?
C55 Ru3 C53 66.9(5) . . ?
N5 Ru2 N6 83.2(4) . . ?
N5 Ru2 C33 92.0(5) . . ?
N5 Ru2 C35 140.7(5) . . ?
N5 Ru2 C32 104.3(4) . . ?
N5 Ru2 C31 136.4(5) . . ?
N5 Ru2 C36 171.5(5) . . ?
N5 Ru2 C34 105.5(5) . . ?
N6 Ru2 C33 142.5(5) . . ?
N6 Ru2 C35 133.7(5) . . ?
N6 Ru2 C32 108.2(4) . . ?
N6 Ru2 C31 90.3(5) . . ?
N6 Ru2 C36 101.6(5) . . ?
N6 Ru2 C34 171.3(4) . . ?
N4 Ru2 N5 77.2(4) . . ?
N4 Ru2 N6 83.3(5) . . ?
N4 Ru2 C33 132.0(5) . . ?
N4 Ru2 C35 92.1(5) . . ?
N4 Ru2 C32 168.5(5) . . ?
N4 Ru2 C31 144.9(5) . . ?
N4 Ru2 C36 110.1(5) . . ?
N4 Ru2 C34 99.2(6) . . ?
C33 Ru2 C35 67.2(5) . . ?
C33 Ru2 C32 37.2(5) . . ?
C33 Ru2 C31 67.9(5) . . ?
C33 Ru2 C36 79.9(5) . . ?
C33 Ru2 C34 38.5(5) . . ?
C35 Ru2 C32 79.5(5) . . ?
C35 Ru2 C31 67.9(5) . . ?
C35 Ru2 C36 37.6(5) . . ?
C32 Ru2 C31 37.8(5) . . ?
C36 Ru2 C32 67.6(5) . . ?
C36 Ru2 C31 37.7(5) . . ?
C34 Ru2 C35 38.3(5) . . ?
C34 Ru2 C32 69.3(5) . . ?
C34 Ru2 C31 82.9(5) . . ?
C34 Ru2 C36 69.7(5) . . ?
N1 Ru1 N2 77.8(4) . . ?
N1 Ru1 N3 82.9(4) . . ?
N1 Ru1 C13 132.4(5) . . ?
N1 Ru1 C12 167.7(5) . . ?
N1 Ru1 C11 144.0(5) . . ?
N1 Ru1 C14 100.6(5) . . ?
N1 Ru1 C15 91.3(5) . . ?
N1 Ru1 C16 109.2(5) . . ?
N2 Ru1 N3 83.3(4) . . ?
N2 Ru1 C13 91.0(5) . . ?
N2 Ru1 C12 105.1(4) . . ?
N2 Ru1 C11 136.8(5) . . ?
N2 Ru1 C14 104.6(5) . . ?
N2 Ru1 C15 138.9(5) . . ?
N2 Ru1 C16 170.7(5) . . ?
N3 Ru1 C13 142.3(5) . . ?
N3 Ru1 C12 109.2(5) . . ?
N3 Ru1 C11 90.8(5) . . ?
N3 Ru1 C14 171.8(5) . . ?
N3 Ru1 C15 135.1(5) . . ?
N3 Ru1 C16 103.4(5) . . ?
C13 Ru1 C12 36.8(5) . . ?
C13 Ru1 C11 68.3(5) . . ?
C13 Ru1 C14 37.5(5) . . ?
C13 Ru1 C16 79.7(5) . . ?
C12 Ru1 C11 37.5(5) . . ?
C12 Ru1 C14 67.1(5) . . ?
C14 Ru1 C11 82.1(5) . . ?
C15 Ru1 C13 67.3(5) . . ?
C15 Ru1 C12 78.6(5) . . ?
C15 Ru1 C11 68.6(5) . . ?
C15 Ru1 C14 38.1(5) . . ?
C15 Ru1 C16 37.5(5) . . ?
C16 Ru1 C12 66.7(5) . . ?
C16 Ru1 C11 38.1(5) . . ?
C16 Ru1 C14 68.5(6) . . ?
N12 Ru4 N11 82.7(4) . . ?
N12 Ru4 C71 91.9(5) . . ?
N12 Ru4 C76 108.5(5) . . ?
N12 Ru4 C73 134.1(5) . . ?
N12 Ru4 C75 144.0(6) . . ?
N12 Ru4 C72 102.7(5) . . ?
N12 Ru4 C74 170.7(5) . . ?
N11 Ru4 C71 137.0(5) . . ?
N11 Ru4 C76 105.0(5) . . ?
N11 Ru4 C73 139.8(5) . . ?
N11 Ru4 C75 92.2(5) . . ?
N11 Ru4 C72 171.2(5) . . ?
N11 Ru4 C74 106.5(5) . . ?
N10 Ru4 N12 82.6(5) . . ?
N10 Ru4 N11 77.1(4) . . ?
N10 Ru4 C71 144.7(5) . . ?
N10 Ru4 C76 168.8(5) . . ?
N10 Ru4 C73 90.6(5) . . ?
N10 Ru4 C75 131.1(6) . . ?
N10 Ru4 C72 110.3(6) . . ?
N10 Ru4 C74 100.1(5) . . ?
C71 Ru4 C74 80.7(5) . . ?
C76 Ru4 C71 37.0(5) . . ?
C76 Ru4 C72 66.9(6) . . ?
C76 Ru4 C74 68.8(6) . . ?
C73 Ru4 C71 68.4(5) . . ?
C73 Ru4 C76 80.8(5) . . ?
C73 Ru4 C72 38.3(5) . . ?
C73 Ru4 C74 37.5(5) . . ?
C75 Ru4 C71 67.8(5) . . ?
C75 Ru4 C76 38.6(5) . . ?
C75 Ru4 C73 67.3(6) . . ?
C75 Ru4 C72 79.3(6) . . ?
C75 Ru4 C74 37.2(6) . . ?
C72 Ru4 C71 37.0(6) . . ?
C72 Ru4 C74 68.1(6) . . ?
F19 P4 F20 179.3(6) . . ?
F19 P4 F23 90.2(5) . . ?
F19 P4 F24 90.5(5) . . ?
F19 P4 F22 90.2(5) . . ?
F19 P4 F21 90.5(5) . . ?
F20 P4 F23 89.1(5) . . ?
F20 P4 F24 90.2(5) . . ?
F20 P4 F22 89.9(5) . . ?
F20 P4 F21 89.4(5) . . ?
F23 P4 F24 179.2(6) . . ?
F23 P4 F22 89.6(5) . . ?
F23 P4 F21 90.0(5) . . ?
F24 P4 F21 90.1(5) . . ?
F22 P4 F24 90.3(5) . . ?
F22 P4 F21 179.3(6) . . ?
F9 P2 F10 179.7(6) . . ?
F9 P2 F12 89.7(5) . . ?
F9 P2 F11 90.7(5) . . ?
F9 P2 F7 90.8(5) . . ?
F9 P2 F8 90.0(5) . . ?
F12 P2 F10 90.0(5) . . ?
F12 P2 F8 90.0(5) . . ?
F11 P2 F10 89.6(5) . . ?
F11 P2 F12 179.6(5) . . ?
F11 P2 F7 89.5(5) . . ?
F11 P2 F8 90.1(5) . . ?
F7 P2 F10 89.0(5) . . ?
F7 P2 F12 90.5(5) . . ?
F7 P2 F8 179.1(6) . . ?
F8 P2 F10 90.2(5) . . ?
F13 P3 F14 178.5(7) . . ?
F13 P3 F17 90.0(6) . . ?
F17 P3 F14 88.9(6) . . ?
F16 P3 F13 89.8(7) . . ?
F16 P3 F14 91.3(7) . . ?
F16 P3 F17 89.8(6) . . ?
F15 P3 F13 88.5(6) . . ?
F15 P3 F14 90.4(6) . . ?
F15 P3 F17 88.6(7) . . ?
F15 P3 F16 177.7(8) . . ?
F15 P3 F18 92.0(7) . . ?
F18 P3 F13 91.0(6) . . ?
F18 P3 F14 90.1(6) . . ?
F18 P3 F17 178.8(7) . . ?
F18 P3 F16 89.6(7) . . ?
F5 P1 F1 87.9(6) . . ?
F5 P1 F3 88.6(5) . . ?
F5 P1 F6 177.6(7) . . ?
F1 P1 F3 89.8(7) . . ?
F1 P1 F6 89.8(7) . . ?
F4 P1 F5 91.8(6) . . ?
F4 P1 F1 89.2(6) . . ?
F4 P1 F3 178.8(8) . . ?
F4 P1 F6 88.4(6) . . ?
F2 P1 F5 93.1(6) . . ?
F2 P1 F1 178.6(7) . . ?
F2 P1 F4 91.7(7) . . ?
F2 P1 F3 89.3(7) . . ?
F2 P1 F6 89.2(7) . . ?
F6 P1 F3 91.1(6) . . ?
C44 N7 Ru3 114.3(9) . . ?
C41 N7 Ru3 137.5(9) . . ?
C41 N7 C44 107.5(12) . . ?
C4 N1 Ru1 116.0(8) . . ?
C1 N1 Ru1 137.5(9) . . ?
C1 N1 C4 106.1(10) . . ?
Ru4 N12 H12A 109.5 . . ?
Ru4 N12 H12B 109.5 . . ?
Ru4 N12 H12C 109.5 . . ?
H12A N12 H12B 109.5 . . ?
H12A N12 H12C 109.5 . . ?
H12B N12 H12C 109.5 . . ?
C69 N11 Ru4 125.0(9) . . ?
C65 N11 Ru4 114.2(10) . . ?
C65 N11 C69 120.9(12) . . ?
C49 N8 Ru3 124.3(10) . . ?
C49 N8 C45 120.9(12) . . ?
C45 N8 Ru3 114.7(9) . . ?
C9 N2 Ru1 125.3(9) . . ?
C9 N2 C5 119.4(12) . . ?
C5 N2 Ru1 115.3(8) . . ?
C29 N5 Ru2 124.9(9) . . ?
C29 N5 C25 119.7(11) . . ?
C25 N5 Ru2 115.3(8) . . ?
C64 N10 Ru4 116.3(9) . . ?
C61 N10 Ru4 136.5(10) . . ?
C61 N10 C64 107.1(11) . . ?
Ru3 N9 H9A 109.5 . . ?
Ru3 N9 H9B 109.5 . . ?
Ru3 N9 H9C 109.5 . . ?
H9A N9 H9B 109.5 . . ?
H9A N9 H9C 109.5 . . ?
H9B N9 H9C 109.5 . . ?
Ru2 N6 H6A 109.5 . . ?
Ru2 N6 H6B 109.5 . . ?
Ru2 N6 H6C 109.5 . . ?
H6A N6 H6B 109.5 . . ?
H6A N6 H6C 109.5 . . ?
H6B N6 H6C 109.5 . . ?
Ru1 N3 H3A 109.5 . . ?
Ru1 N3 H3B 109.5 . . ?
Ru1 N3 H3C 109.5 . . ?
H3A N3 H3B 109.5 . . ?
H3A N3 H3C 109.5 . . ?
H3B N3 H3C 109.5 . . ?
C24 N4 Ru2 116.1(9) . . ?
C21 N4 Ru2 135.7(10) . . ?
C21 N4 C24 108.0(11) . . ?
N1 C4 C5 115.6(10) . . ?
C3 C4 N1 110.1(11) . . ?
C3 C4 C5 134.3(12) . . ?
N8 C49 H49 119.3 . . ?
N8 C49 C48 121.5(14) . . ?
C48 C49 H49 119.3 . . ?
N10 C64 C65 113.8(11) . . ?
C63 C64 N10 109.4(13) . . ?
C63 C64 C65 136.8(13) . . ?
N5 C29 H29 118.6 . . ?
N5 C29 C28 122.8(13) . . ?
C28 C29 H29 118.6 . . ?
Ru3 C52 H52 128.0 . . ?
C51 C52 Ru3 71.7(7) . . ?
C51 C52 H52 119.4 . . ?
C51 C52 C53 121.2(12) . . ?
C53 C52 Ru3 73.1(7) . . ?
C53 C52 H52 119.4 . . ?
Ru1 C13 H13 125.9 . . ?
C12 C13 Ru1 73.8(8) . . ?
C12 C13 H13 118.4 . . ?
C12 C13 C14 123.1(13) . . ?
C14 C13 Ru1 73.8(8) . . ?
C14 C13 H13 118.4 . . ?
C49 C48 H48 121.2 . . ?
C47 C48 C49 117.7(15) . . ?
C47 C48 H48 121.2 . . ?
C24 C23 H23 126.0 . . ?
C24 C23 C22 108.0(12) . . ?
C22 C23 H23 126.0 . . ?
N7 C44 C43 109.8(12) . . ?
N7 C44 C45 117.7(12) . . ?
C43 C44 C45 132.5(12) . . ?
Ru2 C33 H33 130.6 . . ?
C32 C33 Ru2 73.1(8) . . ?
C32 C33 H33 118.0 . . ?
C32 C33 C34 124.0(13) . . ?
C34 C33 Ru2 71.3(8) . . ?
C34 C33 H33 118.0 . . ?
N11 C69 H69 118.3 . . ?
N11 C69 C68 123.5(14) . . ?
C68 C69 H69 118.3 . . ?
C44 C43 H43 127.1 . . ?
C44 C43 C42 105.7(12) . . ?
C42 C43 H43 127.1 . . ?
C52 C51 Ru3 71.1(7) . . ?
C52 C51 C56 118.4(12) . . ?
C52 C51 C58 118.1(12) . . ?
C56 C51 Ru3 69.9(7) . . ?
C56 C51 C58 123.5(14) . . ?
C58 C51 Ru3 129.3(9) . . ?
C7 C8 H8 120.5 . . ?
C7 C8 C9 119.0(13) . . ?
C9 C8 H8 120.5 . . ?
N7 C41 H41 124.1 . . ?
N7 C41 C42 111.9(12) . . ?
C42 C41 H41 124.1 . . ?
C29 C28 H28 121.7 . . ?
C29 C28 C27 116.6(12) . . ?
C27 C28 H28 121.7 . . ?
N8 C45 C44 114.7(11) . . ?
N8 C45 C46 118.1(13) . . ?
C44 C45 C46 127.2(13) . . ?
Ru2 C35 H35 132.2 . . ?
C36 C35 Ru2 72.1(7) . . ?
C36 C35 H35 118.2 . . ?
C36 C35 C34 123.5(13) . . ?
C34 C35 Ru2 70.8(8) . . ?
C34 C35 H35 118.2 . . ?
H30A C30 H30B 109.5 . . ?
H30A C30 H30C 109.5 . . ?
H30B C30 H30C 109.5 . . ?
C22 C30 H30A 109.5 . . ?
C22 C30 H30B 109.5 . . ?
C22 C30 H30C 109.5 . . ?
N10 C61 H61 123.9 . . ?
N10 C61 C62 112.2(13) . . ?
C62 C61 H61 123.9 . . ?
N4 C24 C25 116.4(12) . . ?
C23 C24 N4 108.6(12) . . ?
C23 C24 C25 135.0(13) . . ?
C23 C22 C30 126.7(13) . . ?
C23 C22 C21 105.7(12) . . ?
C21 C22 C30 127.6(14) . . ?
Ru2 C32 H32 131.7 . . ?
C33 C32 Ru2 69.7(7) . . ?
C33 C32 H32 120.1 . . ?
C33 C32 C31 119.8(12) . . ?
C31 C32 Ru2 71.3(7) . . ?
C31 C32 H32 120.1 . . ?
Ru1 C12 H12 133.1 . . ?
C13 C12 Ru1 69.4(7) . . ?
C13 C12 H12 118.5 . . ?
C13 C12 C11 123.1(13) . . ?
C11 C12 Ru1 72.6(7) . . ?
C11 C12 H12 118.5 . . ?
C61 C62 C70 129.4(15) . . ?
C61 C62 C63 103.0(13) . . ?
C63 C62 C70 127.6(14) . . ?
C76 C71 Ru4 70.6(8) . . ?
C76 C71 C72 119.7(13) . . ?
C76 C71 C77 119.4(13) . . ?
C72 C71 Ru4 71.0(7) . . ?
C72 C71 C77 120.7(13) . . ?
C77 C71 Ru4 126.2(9) . . ?
C62 C70 H70A 109.5 . . ?
C62 C70 H70B 109.5 . . ?
C62 C70 H70C 109.5 . . ?
H70A C70 H70B 109.5 . . ?
H70A C70 H70C 109.5 . . ?
H70B C70 H70C 109.5 . . ?
C34 C38 H38 107.5 . . ?
C34 C38 C39 110.8(12) . . ?
C34 C38 C40 111.9(13) . . ?
C39 C38 H38 107.5 . . ?
C39 C38 C40 111.3(12) . . ?
C40 C38 H38 107.5 . . ?
Ru4 C76 H76 129.8 . . ?
C71 C76 Ru4 72.4(8) . . ?
C71 C76 H76 120.6 . . ?
C71 C76 C75 118.8(14) . . ?
C75 C76 Ru4 69.6(8) . . ?
C75 C76 H76 120.6 . . ?
C32 C31 Ru2 70.9(7) . . ?
C32 C31 C37 120.6(12) . . ?
C36 C31 Ru2 70.9(7) . . ?
C36 C31 C32 118.5(12) . . ?
C36 C31 C37 120.9(13) . . ?
C37 C31 Ru2 128.9(10) . . ?
Ru2 C36 H36 130.6 . . ?
C35 C36 Ru2 70.3(7) . . ?
C35 C36 C31 119.6(12) . . ?
C35 C36 H36 120.2 . . ?
C31 C36 Ru2 71.5(7) . . ?
C31 C36 H36 120.2 . . ?
C12 C11 Ru1 69.9(7) . . ?
C12 C11 C17 123.5(13) . . ?
C12 C11 C16 114.1(13) . . ?
C17 C11 Ru1 129.7(10) . . ?
C16 C11 Ru1 68.8(7) . . ?
C16 C11 C17 122.4(13) . . ?
C33 C34 Ru2 70.2(8) . . ?
C33 C34 C38 120.2(13) . . ?
C35 C34 Ru2 71.0(8) . . ?
C35 C34 C33 114.4(13) . . ?
C35 C34 C38 125.1(13) . . ?
C38 C34 Ru2 132.6(10) . . ?
C8 C7 H7 119.6 . . ?
C6 C7 C8 120.8(13) . . ?
C6 C7 H7 119.6 . . ?
N2 C9 C8 121.8(13) . . ?
N2 C9 H9 119.1 . . ?
C8 C9 H9 119.1 . . ?
C4 C3 H3 127.4 . . ?
C4 C3 C2 105.3(12) . . ?
C2 C3 H3 127.4 . . ?
C69 C68 H68 121.9 . . ?
C69 C68 C67 116.2(14) . . ?
C67 C68 H68 121.9 . . ?
C64 C63 C62 108.2(13) . . ?
C64 C63 H63 125.9 . . ?
C62 C63 H63 125.9 . . ?
N2 C5 C4 115.0(11) . . ?
N2 C5 C6 119.3(13) . . ?
C6 C5 C4 125.5(12) . . ?
C28 C27 H27 119.3 . . ?
C26 C27 C28 121.4(12) . . ?
C26 C27 H27 119.3 . . ?
C43 C42 C50 125.1(13) . . ?
C41 C42 C43 105.2(12) . . ?
C41 C42 C50 129.6(13) . . ?
C53 C54 Ru3 71.5(7) . . ?
C53 C54 C57 121.8(14) . . ?
C53 C54 C55 116.7(12) . . ?
C57 C54 Ru3 127.9(10) . . ?
C55 C54 Ru3 69.6(7) . . ?
C55 C54 C57 121.5(14) . . ?
C68 C67 H67 119.1 . . ?
C66 C67 C68 121.8(13) . . ?
C66 C67 H67 119.1 . . ?
C13 C14 Ru1 68.8(8) . . ?
C13 C14 C15 114.8(13) . . ?
C13 C14 C18 123.7(13) . . ?
C15 C14 Ru1 68.4(8) . . ?
C15 C14 C18 121.5(12) . . ?
C18 C14 Ru1 129.9(10) . . ?
C27 C26 H26 120.0 . . ?
C27 C26 C25 120.0(13) . . ?
C25 C26 H26 120.0 . . ?
Ru3 C56 H56 127.4 . . ?
C51 C56 Ru3 72.6(7) . . ?
C51 C56 H56 118.9 . . ?
C55 C56 Ru3 73.3(7) . . ?
C55 C56 C51 122.3(13) . . ?
C55 C56 H56 118.9 . . ?
C48 C47 H47 118.7 . . ?
C46 C47 C48 122.7(14) . . ?
C46 C47 H47 118.7 . . ?
Ru1 C15 H15 127.7 . . ?
C14 C15 Ru1 73.5(7) . . ?
C14 C15 H15 118.4 . . ?
C16 C15 Ru1 72.7(8) . . ?
C16 C15 C14 123.2(13) . . ?
C16 C15 H15 118.4 . . ?
Ru3 C53 H53 132.8 . . ?
C52 C53 Ru3 69.2(7) . . ?
C52 C53 H53 119.6 . . ?
C54 C53 Ru3 71.6(8) . . ?
C54 C53 C52 120.8(13) . . ?
C54 C53 H53 119.6 . . ?
Ru4 C73 H73 127.3 . . ?
C72 C73 Ru4 72.1(8) . . ?
C72 C73 H73 119.7 . . ?
C74 C73 Ru4 73.0(7) . . ?
C74 C73 H73 119.7 . . ?
C74 C73 C72 120.6(14) . . ?
C7 C6 C5 119.5(14) . . ?
C7 C6 H6 120.2 . . ?
C5 C6 H6 120.2 . . ?
Ru4 C75 H75 128.6 . . ?
C76 C75 Ru4 71.8(8) . . ?
C76 C75 H75 118.7 . . ?
C74 C75 Ru4 73.4(8) . . ?
C74 C75 C76 122.7(13) . . ?
C74 C75 H75 118.7 . . ?
N4 C21 C22 109.7(13) . . ?
N4 C21 H21 125.2 . . ?
C22 C21 H21 125.2 . . ?
Ru4 C72 H72 131.7 . . ?
C71 C72 Ru4 71.9(8) . . ?
C71 C72 C73 120.6(14) . . ?
C71 C72 H72 119.7 . . ?
C73 C72 Ru4 69.6(8) . . ?
C73 C72 H72 119.7 . . ?
C73 C74 Ru4 69.5(8) . . ?
C73 C74 C78 121.4(16) . . ?
C75 C74 Ru4 69.4(7) . . ?
C75 C74 C73 117.5(13) . . ?
C75 C74 C78 121.0(15) . . ?
C78 C74 Ru4 129.1(10) . . ?
N1 C1 H1 124.3 . . ?
N1 C1 C2 111.4(12) . . ?
C2 C1 H1 124.3 . . ?
N11 C65 C64 118.3(13) . . ?
N11 C65 C66 118.8(14) . . ?
C64 C65 C66 122.8(13) . . ?
C67 C66 C65 118.8(14) . . ?
C67 C66 H66 120.6 . . ?
C65 C66 H66 120.6 . . ?
C3 C2 C10 124.5(13) . . ?
C1 C2 C3 107.1(11) . . ?
C1 C2 C10 128.3(13) . . ?
C38 C39 H39A 109.5 . . ?
C38 C39 H39B 109.5 . . ?
C38 C39 H39C 109.5 . . ?
H39A C39 H39B 109.5 . . ?
H39A C39 H39C 109.5 . . ?
H39B C39 H39C 109.5 . . ?
C54 C57 H57A 109.5 . . ?
C54 C57 H57B 109.5 . . ?
C54 C57 H57C 109.5 . . ?
H57A C57 H57B 109.5 . . ?
H57A C57 H57C 109.5 . . ?
H57B C57 H57C 109.5 . . ?
C11 C17 H17A 109.5 . . ?
C11 C17 H17B 109.5 . . ?
C11 C17 H17C 109.5 . . ?
H17A C17 H17B 109.5 . . ?
H17A C17 H17C 109.5 . . ?
H17B C17 H17C 109.5 . . ?
H60A C60 H60B 109.5 . . ?
H60A C60 H60C 109.5 . . ?
H60B C60 H60C 109.5 . . ?
C58 C60 H60A 109.5 . . ?
C58 C60 H60B 109.5 . . ?
C58 C60 H60C 109.5 . . ?
Ru1 C16 H16 130.5 . . ?
C11 C16 Ru1 73.1(7) . . ?
C11 C16 H16 119.3 . . ?
C15 C16 Ru1 69.8(7) . . ?
C15 C16 C11 121.5(13) . . ?
C15 C16 H16 119.3 . . ?
C71 C77 H77A 109.5 . . ?
C71 C77 H77B 109.5 . . ?
C71 C77 H77C 109.5 . . ?
H77A C77 H77B 109.5 . . ?
H77A C77 H77C 109.5 . . ?
H77B C77 H77C 109.5 . . ?
Ru3 C55 H55 131.6 . . ?
C54 C55 Ru3 71.9(7) . . ?
C54 C55 H55 119.7 . . ?
C56 C55 Ru3 69.6(7) . . ?
C56 C55 C54 120.5(12) . . ?
C56 C55 H55 119.7 . . ?
C14 C18 H18 106.8 . . ?
C14 C18 C20 113.9(13) . . ?
C14 C18 C19 112.4(15) . . ?
C20 C18 H18 106.8 . . ?
C19 C18 H18 106.8 . . ?
C19 C18 C20 109.6(16) . . ?
C2 C10 H10A 109.5 . . ?
C2 C10 H10B 109.5 . . ?
C2 C10 H10C 109.5 . . ?
H10A C10 H10B 109.5 . . ?
H10A C10 H10C 109.5 . . ?
H10B C10 H10C 109.5 . . ?
N5 C25 C24 114.1(12) . . ?
C26 C25 N5 119.5(13) . . ?
C26 C25 C24 126.1(13) . . ?
C51 C58 H58 107.9 . . ?
C60 C58 C51 108.8(11) . . ?
C60 C58 H58 107.9 . . ?
C60 C58 C59 111.5(14) . . ?
C59 C58 C51 112.6(13) . . ?
C59 C58 H58 107.9 . . ?
C45 C46 H46 120.4 . . ?
C47 C46 C45 119.1(15) . . ?
C47 C46 H46 120.4 . . ?
C38 C40 H40A 109.5 . . ?
C38 C40 H40B 109.5 . . ?
C38 C40 H40C 109.5 . . ?
H40A C40 H40B 109.5 . . ?
H40A C40 H40C 109.5 . . ?
H40B C40 H40C 109.5 . . ?
C18 C20 H20A 109.5 . . ?
C18 C20 H20B 109.5 . . ?
C18 C20 H20C 109.5 . . ?
H20A C20 H20B 109.5 . . ?
H20A C20 H20C 109.5 . . ?
H20B C20 H20C 109.5 . . ?
C42 C50 H50A 109.5 . . ?
C42 C50 H50B 109.5 . . ?
C42 C50 H50C 109.5 . . ?
H50A C50 H50B 109.5 . . ?
H50A C50 H50C 109.5 . . ?
H50B C50 H50C 109.5 . . ?
C31 C37 H37A 109.5 . . ?
C31 C37 H37B 109.5 . . ?
C31 C37 H37C 109.5 . . ?
H37A C37 H37B 109.5 . . ?
H37A C37 H37C 109.5 . . ?
H37B C37 H37C 109.5 . . ?
H79A C79 H79B 109.5 . . ?
H79A C79 H79C 109.5 . . ?
H79B C79 H79C 109.5 . . ?
C78 C79 H79A 109.5 . . ?
C78 C79 H79B 109.5 . . ?
C78 C79 H79C 109.5 . . ?
C74 C78 C79 113.9(16) . . ?
C74 C78 H78 107.0 . . ?
C74 C78 C80 111.1(19) . . ?
C79 C78 H78 107.0 . . ?
C80 C78 C79 110.4(18) . . ?
C80 C78 H78 107.0 . . ?
C58 C59 H59A 109.5 . . ?
C58 C59 H59B 109.5 . . ?
C58 C59 H59C 109.5 . . ?
H59A C59 H59B 109.5 . . ?
H59A C59 H59C 109.5 . . ?
H59B C59 H59C 109.5 . . ?
C18 C19 H19A 109.5 . . ?
C18 C19 H19B 109.5 . . ?
C18 C19 H19C 109.5 . . ?
H19A C19 H19B 109.5 . . ?
H19A C19 H19C 109.5 . . ?
H19B C19 H19C 109.5 . . ?
C78 C80 H80A 109.5 . . ?
C78 C80 H80B 109.5 . . ?
C78 C80 H80C 109.5 . . ?
H80A C80 H80B 109.5 . . ?
H80A C80 H80C 109.5 . . ?
H80B C80 H80C 109.5 . . ?

loop_
_geom_bond_atom_site_label_1
_geom_bond_atom_site_label_2
_geom_bond_distance
_geom_bond_site_symmetry_2
_geom_bond_publ_flag
Ru3 N7 2.052(12) . ?
Ru3 N8 2.112(11) . ?
Ru3 N9 2.150(10) . ?
Ru3 C52 2.165(12) . ?
Ru3 C51 2.173(13) . ?
Ru3 C54 2.216(12) . ?
Ru3 C56 2.138(13) . ?
Ru3 C53 2.216(13) . ?
Ru3 C55 2.185(12) . ?
Ru2 N5 2.105(10) . ?
Ru2 N6 2.146(11) . ?
Ru2 N4 2.050(10) . ?
Ru2 C33 2.163(14) . ?
Ru2 C35 2.180(14) . ?
Ru2 C32 2.207(13) . ?
Ru2 C31 2.212(12) . ?
Ru2 C36 2.204(11) . ?
Ru2 C34 2.177(14) . ?
Ru1 N1 2.042(10) . ?
Ru1 N2 2.111(11) . ?
Ru1 N3 2.138(12) . ?
Ru1 C13 2.146(14) . ?
Ru1 C12 2.201(12) . ?
Ru1 C11 2.237(13) . ?
Ru1 C14 2.210(13) . ?
Ru1 C15 2.143(14) . ?
Ru1 C16 2.179(12) . ?
Ru4 N12 2.100(11) . ?
Ru4 N11 2.116(10) . ?
Ru4 N10 2.062(10) . ?
Ru4 C71 2.217(12) . ?
Ru4 C76 2.194(14) . ?
Ru4 C73 2.172(14) . ?
Ru4 C75 2.166(13) . ?
Ru4 C72 2.205(13) . ?
Ru4 C74 2.217(11) . ?
P4 F19 1.573(8) . ?
P4 F20 1.588(9) . ?
P4 F23 1.589(9) . ?
P4 F24 1.599(9) . ?
P4 F22 1.595(9) . ?
P4 F21 1.607(8) . ?
P2 F9 1.586(8) . ?
P2 F10 1.603(8) . ?
P2 F12 1.600(10) . ?
P2 F11 1.596(10) . ?
P2 F7 1.599(8) . ?
P2 F8 1.603(9) . ?
P3 F13 1.593(11) . ?
P3 F14 1.609(11) . ?
P3 F17 1.594(10) . ?
P3 F16 1.593(10) . ?
P3 F15 1.576(9) . ?
P3 F18 1.591(10) . ?
P1 F5 1.587(10) . ?
P1 F1 1.589(12) . ?
P1 F4 1.567(9) . ?
P1 F3 1.600(10) . ?
P1 F2 1.561(12) . ?
P1 F6 1.594(10) . ?
N7 C44 1.390(17) . ?
N7 C41 1.334(17) . ?
N1 C4 1.410(15) . ?
N1 C1 1.361(15) . ?
N12 H12A 0.9100 . ?
N12 H12B 0.9100 . ?
N12 H12C 0.9100 . ?
N11 C69 1.339(17) . ?
N11 C65 1.331(18) . ?
N8 C49 1.337(18) . ?
N8 C45 1.368(17) . ?
N2 C9 1.350(17) . ?
N2 C5 1.374(17) . ?
N5 C29 1.357(16) . ?
N5 C25 1.395(16) . ?
N10 C64 1.384(16) . ?
N10 C61 1.337(18) . ?
N9 H9A 0.9100 . ?
N9 H9B 0.9100 . ?
N9 H9C 0.9100 . ?
N6 H6A 0.9100 . ?
N6 H6B 0.9100 . ?
N6 H6C 0.9100 . ?
N3 H3A 0.9100 . ?
N3 H3B 0.9100 . ?
N3 H3C 0.9100 . ?
N4 C24 1.394(16) . ?
N4 C21 1.349(17) . ?
C4 C3 1.407(17) . ?
C4 C5 1.419(18) . ?
C49 H49 0.9500 . ?
C49 C48 1.394(19) . ?
C64 C63 1.38(2) . ?
C64 C65 1.41(2) . ?
C29 H29 0.9500 . ?
C29 C28 1.379(18) . ?
C52 H52 0.9500 . ?
C52 C51 1.38(2) . ?
C52 C53 1.416(18) . ?
C13 H13 0.9500 . ?
C13 C12 1.373(19) . ?
C13 C14 1.401(17) . ?
C48 H48 0.9500 . ?
C48 C47 1.36(2) . ?
C23 H23 0.9500 . ?
C23 C24 1.382(18) . ?
C23 C22 1.41(2) . ?
C44 C43 1.394(19) . ?
C44 C45 1.40(2) . ?
C33 H33 0.9500 . ?
C33 C32 1.394(19) . ?
C33 C34 1.43(2) . ?
C69 H69 0.9500 . ?
C69 C68 1.382(18) . ?
C43 H43 0.9500 . ?
C43 C42 1.454(19) . ?
C51 C56 1.388(19) . ?
C51 C58 1.562(18) . ?
C8 H8 0.9500 . ?
C8 C7 1.37(2) . ?
C8 C9 1.373(19) . ?
C41 H41 0.9500 . ?
C41 C42 1.395(19) . ?
C28 H28 0.9500 . ?
C28 C27 1.414(19) . ?
C45 C46 1.434(18) . ?
C35 H35 0.9500 . ?
C35 C36 1.412(19) . ?
C35 C34 1.428(19) . ?
C30 H30A 0.9800 . ?
C30 H30B 0.9800 . ?
C30 H30C 0.9800 . ?
C30 C22 1.510(18) . ?
C61 H61 0.9500 . ?
C61 C62 1.42(2) . ?
C24 C25 1.403(19) . ?
C22 C21 1.42(2) . ?
C32 H32 0.9500 . ?
C32 C31 1.431(19) . ?
C12 H12 0.9500 . ?
C12 C11 1.428(19) . ?
C62 C70 1.46(2) . ?
C62 C63 1.44(2) . ?
C71 C76 1.40(2) . ?
C71 C72 1.40(2) . ?
C71 C77 1.499(19) . ?
C70 H70A 0.9800 . ?
C70 H70B 0.9800 . ?
C70 H70C 0.9800 . ?
C38 H38 1.0000 . ?
C38 C34 1.50(2) . ?
C38 C39 1.51(2) . ?
C38 C40 1.57(2) . ?
C76 H76 0.9500 . ?
C76 C75 1.44(2) . ?
C31 C36 1.425(19) . ?
C31 C37 1.494(19) . ?
C36 H36 0.9500 . ?
C11 C17 1.49(2) . ?
C11 C16 1.441(19) . ?
C7 H7 0.9500 . ?
C7 C6 1.36(2) . ?
C9 H9 0.9500 . ?
C3 H3 0.9500 . ?
C3 C2 1.44(2) . ?
C68 H68 0.9500 . ?
C68 C67 1.39(2) . ?
C63 H63 0.9500 . ?
C5 C6 1.405(17) . ?
C27 H27 0.9500 . ?
C27 C26 1.37(2) . ?
C42 C50 1.47(2) . ?
C54 C53 1.40(2) . ?
C54 C57 1.487(19) . ?
C54 C55 1.45(2) . ?
C67 H67 0.9500 . ?
C67 C66 1.35(2) . ?
C14 C15 1.421(19) . ?
C14 C18 1.50(2) . ?
C26 H26 0.9500 . ?
C26 C25 1.375(19) . ?
C56 H56 0.9500 . ?
C56 C55 1.374(19) . ?
C47 H47 0.9500 . ?
C47 C46 1.33(2) . ?
C15 H15 0.9500 . ?
C15 C16 1.39(2) . ?
C53 H53 0.9500 . ?
C73 H73 0.9500 . ?
C73 C72 1.44(2) . ?
C73 C74 1.41(2) . ?
C6 H6 0.9500 . ?
C75 H75 0.9500 . ?
C75 C74 1.40(2) . ?
C21 H21 0.9500 . ?
C72 H72 0.9500 . ?
C74 C78 1.50(2) . ?
C1 H1 0.9500 . ?
C1 C2 1.386(19) . ?
C65 C66 1.45(2) . ?
C66 H66 0.9500 . ?
C2 C10 1.525(18) . ?
C39 H39A 0.9800 . ?
C39 H39B 0.9800 . ?
C39 H39C 0.9800 . ?
C57 H57A 0.9800 . ?
C57 H57B 0.9800 . ?
C57 H57C 0.9800 . ?
C17 H17A 0.9800 . ?
C17 H17B 0.9800 . ?
C17 H17C 0.9800 . ?
C60 H60A 0.9800 . ?
C60 H60B 0.9800 . ?
C60 H60C 0.9800 . ?
C60 C58 1.516(18) . ?
C16 H16 0.9500 . ?
C77 H77A 0.9800 . ?
C77 H77B 0.9800 . ?
C77 H77C 0.9800 . ?
C55 H55 0.9500 . ?
C18 H18 1.0000 . ?
C18 C20 1.53(2) . ?
C18 C19 1.52(3) . ?
C10 H10A 0.9800 . ?
C10 H10B 0.9800 . ?
C10 H10C 0.9800 . ?
C58 H58 1.0000 . ?
C58 C59 1.53(3) . ?
C46 H46 0.9500 . ?
C40 H40A 0.9800 . ?
C40 H40B 0.9800 . ?
C40 H40C 0.9800 . ?
C20 H20A 0.9800 . ?
C20 H20B 0.9800 . ?
C20 H20C 0.9800 . ?
C50 H50A 0.9800 . ?
C50 H50B 0.9800 . ?
C50 H50C 0.9800 . ?
C37 H37A 0.9800 . ?
C37 H37B 0.9800 . ?
C37 H37C 0.9800 . ?
C79 H79A 0.9800 . ?
C79 H79B 0.9800 . ?
C79 H79C 0.9800 . ?
C79 C78 1.53(3) . ?
C78 H78 1.0000 . ?
C78 C80 1.53(4) . ?
C59 H59A 0.9800 . ?
C59 H59B 0.9800 . ?
C59 H59C 0.9800 . ?
C19 H19A 0.9800 . ?
C19 H19B 0.9800 . ?
C19 H19C 0.9800 . ?
C80 H80A 0.9800 . ?
C80 H80B 0.9800 . ?
C80 H80C 0.9800 . ?

loop_
_geom_torsion_atom_site_label_1
_geom_torsion_atom_site_label_2
_geom_torsion_atom_site_label_3
_geom_torsion_atom_site_label_4
_geom_torsion
_geom_torsion_site_symmetry_1
_geom_torsion_site_symmetry_2
_geom_torsion_site_symmetry_3
_geom_torsion_site_symmetry_4
_geom_torsion_publ_flag
Ru3 N7 C44 C43 172.2(9) . . . . ?
Ru3 N7 C44 C45 -7.7(14) . . . . ?
Ru3 N7 C41 C42 -169.3(10) . . . . ?
Ru3 N8 C49 C48 176.5(9) . . . . ?
Ru3 N8 C45 C44 5.7(14) . . . . ?
Ru3 N8 C45 C46 -176.2(9) . . . . ?
Ru3 C52 C51 C56 -53.3(11) . . . . ?
Ru3 C52 C51 C58 125.1(11) . . . . ?
Ru3 C52 C53 C54 51.7(11) . . . . ?
Ru3 C51 C56 C55 -56.4(12) . . . . ?
Ru3 C51 C58 C60 177.1(11) . . . . ?
Ru3 C51 C58 C59 -58.7(19) . . . . ?
Ru3 C54 C53 C52 -50.6(11) . . . . ?
Ru3 C54 C55 C56 51.9(11) . . . . ?
Ru3 C56 C55 C54 -52.9(11) . . . . ?
Ru2 N5 C29 C28 -178.3(10) . . . . ?
Ru2 N5 C25 C24 -6.5(16) . . . . ?
Ru2 N5 C25 C26 178.9(11) . . . . ?
Ru2 N4 C24 C23 -174.5(9) . . . . ?
Ru2 N4 C24 C25 6.8(18) . . . . ?
Ru2 N4 C21 C22 173.3(11) . . . . ?
Ru2 C33 C32 C31 -52.7(11) . . . . ?
Ru2 C33 C34 C35 57.1(11) . . . . ?
Ru2 C33 C34 C38 -128.5(12) . . . . ?
Ru2 C35 C36 C31 53.8(11) . . . . ?
Ru2 C35 C34 C33 -56.7(10) . . . . ?
Ru2 C35 C34 C38 129.2(14) . . . . ?
Ru2 C32 C31 C36 -54.4(10) . . . . ?
Ru2 C32 C31 C37 124.5(12) . . . . ?
Ru2 C31 C36 C35 -53.2(11) . . . . ?
Ru1 N1 C4 C3 -172.8(10) . . . . ?
Ru1 N1 C4 C5 3.9(16) . . . . ?
Ru1 N1 C1 C2 169.8(11) . . . . ?
Ru1 N2 C9 C8 -177.5(10) . . . . ?
Ru1 N2 C5 C4 -3.9(15) . . . . ?
Ru1 N2 C5 C6 -179.6(10) . . . . ?
Ru1 C13 C12 C11 -51.2(12) . . . . ?
Ru1 C13 C14 C15 52.1(10) . . . . ?
Ru1 C13 C14 C18 -124.6(13) . . . . ?
Ru1 C12 C11 C17 125.0(13) . . . . ?
Ru1 C12 C11 C16 -54.2(10) . . . . ?
Ru1 C11 C16 C15 -52.5(12) . . . . ?
Ru1 C14 C15 C16 55.6(13) . . . . ?
Ru1 C14 C18 C20 44.2(19) . . . . ?
Ru1 C14 C18 C19 -81(2) . . . . ?
Ru1 C15 C16 C11 54.0(12) . . . . ?
Ru4 N11 C69 C68 179.1(10) . . . . ?
Ru4 N11 C65 C64 1.6(16) . . . . ?
Ru4 N11 C65 C66 -177.5(10) . . . . ?
Ru4 N10 C64 C63 174.9(10) . . . . ?
Ru4 N10 C64 C65 -5.2(16) . . . . ?
Ru4 N10 C61 C62 -174.5(11) . . . . ?
Ru4 C71 C76 C75 -53.7(11) . . . . ?
Ru4 C71 C72 C73 51.7(12) . . . . ?
Ru4 C76 C75 C74 -55.4(11) . . . . ?
Ru4 C73 C72 C71 -52.8(12) . . . . ?
Ru4 C73 C74 C75 51.8(10) . . . . ?
Ru4 C73 C74 C78 -124.1(12) . . . . ?
Ru4 C75 C74 C73 -51.9(11) . . . . ?
Ru4 C75 C74 C78 124.0(12) . . . . ?
Ru4 C74 C78 C79 -51(2) . . . . ?
Ru4 C74 C78 C80 75(2) . . . . ?
N7 C44 C43 C42 -0.4(14) . . . . ?
N7 C44 C45 N8 1.3(16) . . . . ?
N7 C44 C45 C46 -176.7(12) . . . . ?
N7 C41 C42 C43 0.3(15) . . . . ?
N7 C41 C42 C50 176.6(14) . . . . ?
N1 C4 C3 C2 0.3(17) . . . . ?
N1 C4 C5 N2 0.1(18) . . . . ?
N1 C4 C5 C6 175.5(13) . . . . ?
N1 C1 C2 C3 2.0(17) . . . . ?
N1 C1 C2 C10 -175.9(14) . . . . ?
N11 C69 C68 C67 -2(2) . . . . ?
N11 C65 C66 C67 -1(2) . . . . ?
N8 C49 C48 C47 0.0(19) . . . . ?
N8 C45 C46 C47 -1.4(19) . . . . ?
N2 C5 C6 C7 -4(2) . . . . ?
N5 C29 C28 C27 1(2) . . . . ?
N10 C64 C63 C62 1.9(17) . . . . ?
N10 C64 C65 N11 2.3(19) . . . . ?
N10 C64 C65 C66 -178.7(12) . . . . ?
N10 C61 C62 C70 177.4(14) . . . . ?
N10 C61 C62 C63 -1.0(17) . . . . ?
N4 C24 C25 N5 0(2) . . . . ?
N4 C24 C25 C26 174.1(14) . . . . ?
C4 N1 C1 C2 -1.8(16) . . . . ?
C4 C3 C2 C1 -1.3(17) . . . . ?
C4 C3 C2 C10 176.6(14) . . . . ?
C4 C5 C6 C7 -179.1(14) . . . . ?
C49 N8 C45 C44 -177.4(11) . . . . ?
C49 N8 C45 C46 0.8(18) . . . . ?
C49 C48 C47 C46 -1(2) . . . . ?
C64 N10 C61 C62 2.2(17) . . . . ?
C64 C65 C66 C67 179.8(13) . . . . ?
C29 N5 C25 C24 174.8(12) . . . . ?
C29 N5 C25 C26 0(2) . . . . ?
C29 C28 C27 C26 -2(2) . . . . ?
C52 C51 C56 Ru3 53.8(11) . . . . ?
C52 C51 C56 C55 -3(2) . . . . ?
C52 C51 C58 C60 89.3(16) . . . . ?
C52 C51 C58 C59 -146.5(15) . . . . ?
C13 C12 C11 Ru1 49.9(12) . . . . ?
C13 C12 C11 C17 174.9(13) . . . . ?
C13 C12 C11 C16 -4.3(19) . . . . ?
C13 C14 C15 Ru1 -52.3(10) . . . . ?
C13 C14 C15 C16 3(2) . . . . ?
C13 C14 C18 C20 133.6(15) . . . . ?
C13 C14 C18 C19 8(2) . . . . ?
C48 C47 C46 C45 1(2) . . . . ?
C23 C24 C25 N5 -178.4(16) . . . . ?
C23 C24 C25 C26 -4(3) . . . . ?
C23 C22 C21 N4 0.5(17) . . . . ?
C44 N7 C41 C42 -0.5(15) . . . . ?
C44 C43 C42 C41 0.1(14) . . . . ?
C44 C43 C42 C50 -176.5(13) . . . . ?
C44 C45 C46 C47 176.5(13) . . . . ?
C33 C32 C31 Ru2 52.0(11) . . . . ?
C33 C32 C31 C36 -2.4(19) . . . . ?
C33 C32 C31 C37 176.5(12) . . . . ?
C69 N11 C65 C64 -179.7(12) . . . . ?
C69 N11 C65 C66 1.2(19) . . . . ?
C69 C68 C67 C66 2(2) . . . . ?
C43 C44 C45 N8 -178.7(13) . . . . ?
C43 C44 C45 C46 3(2) . . . . ?
C51 C52 C53 Ru3 -55.4(11) . . . . ?
C51 C52 C53 C54 -3.7(19) . . . . ?
C51 C56 C55 Ru3 56.0(12) . . . . ?
C51 C56 C55 C54 3(2) . . . . ?
C8 C7 C6 C5 4(2) . . . . ?
C41 N7 C44 C43 0.5(15) . . . . ?
C41 N7 C44 C45 -179.4(11) . . . . ?
C28 C27 C26 C25 2(2) . . . . ?
C45 N8 C49 C48 -0.1(19) . . . . ?
C45 C44 C43 C42 179.6(13) . . . . ?
C30 C22 C21 N4 -179.1(14) . . . . ?
C61 N10 C64 C63 -2.6(17) . . . . ?
C61 N10 C64 C65 177.3(12) . . . . ?
C61 C62 C63 C64 -0.6(16) . . . . ?
C24 N4 C21 C22 -1.0(17) . . . . ?
C24 C23 C22 C30 179.8(14) . . . . ?
C24 C23 C22 C21 0.3(17) . . . . ?
C22 C23 C24 N4 -0.9(17) . . . . ?
C22 C23 C24 C25 177.6(17) . . . . ?
C32 C33 C34 Ru2 -53.3(12) . . . . ?
C32 C33 C34 C35 4(2) . . . . ?
C32 C33 C34 C38 178.2(13) . . . . ?
C32 C31 C36 Ru2 54.4(10) . . . . ?
C32 C31 C36 C35 1.2(18) . . . . ?
C12 C13 C14 Ru1 -57.5(12) . . . . ?
C12 C13 C14 C15 -5.4(19) . . . . ?
C12 C13 C14 C18 177.8(13) . . . . ?
C12 C11 C16 Ru1 54.7(10) . . . . ?
C12 C11 C16 C15 2(2) . . . . ?
C71 C76 C75 Ru4 55.0(11) . . . . ?
C71 C76 C75 C74 -0.3(19) . . . . ?
C70 C62 C63 C64 -179.1(14) . . . . ?
C76 C71 C72 Ru4 -53.2(11) . . . . ?
C76 C71 C72 C73 -1(2) . . . . ?
C76 C75 C74 Ru4 54.6(11) . . . . ?
C76 C75 C74 C73 2.7(18) . . . . ?
C76 C75 C74 C78 178.7(12) . . . . ?
C36 C35 C34 Ru2 51.6(13) . . . . ?
C36 C35 C34 C33 -5(2) . . . . ?
C36 C35 C34 C38 -179.1(13) . . . . ?
C34 C33 C32 Ru2 52.5(12) . . . . ?
C34 C33 C32 C31 0(2) . . . . ?
C34 C35 C36 Ru2 -51.0(13) . . . . ?
C34 C35 C36 C31 3(2) . . . . ?
C7 C8 C9 N2 -2(2) . . . . ?
C9 N2 C5 C4 177.2(12) . . . . ?
C9 N2 C5 C6 2(2) . . . . ?
C9 C8 C7 C6 -1(2) . . . . ?
C3 C4 C5 N2 175.8(16) . . . . ?
C3 C4 C5 C6 -9(3) . . . . ?
C68 C67 C66 C65 -1(2) . . . . ?
C63 C64 C65 N11 -177.9(16) . . . . ?
C63 C64 C65 C66 1(3) . . . . ?
C5 N2 C9 C8 1(2) . . . . ?
C5 C4 C3 C2 -175.6(16) . . . . ?
C27 C26 C25 N5 -2(2) . . . . ?
C27 C26 C25 C24 -175.4(15) . . . . ?
C14 C13 C12 Ru1 57.5(12) . . . . ?
C14 C13 C12 C11 6(2) . . . . ?
C14 C15 C16 Ru1 -56.0(12) . . . . ?
C14 C15 C16 C11 -2(2) . . . . ?
C56 C51 C58 C60 -92.4(17) . . . . ?
C56 C51 C58 C59 31.8(19) . . . . ?
C15 C14 C18 C20 -42.9(19) . . . . ?
C15 C14 C18 C19 -168.3(18) . . . . ?
C53 C52 C51 Ru3 56.0(11) . . . . ?
C53 C52 C51 C56 2.8(19) . . . . ?
C53 C52 C51 C58 -178.8(12) . . . . ?
C53 C54 C55 Ru3 -55.6(11) . . . . ?
C53 C54 C55 C56 -3.8(19) . . . . ?
C73 C74 C78 C79 37(2) . . . . ?
C73 C74 C78 C80 162.9(19) . . . . ?
C75 C74 C78 C79 -138.3(16) . . . . ?
C75 C74 C78 C80 -13(2) . . . . ?
C21 N4 C24 C23 1.1(17) . . . . ?
C21 N4 C24 C25 -177.6(13) . . . . ?
C72 C71 C76 Ru4 53.4(11) . . . . ?
C72 C71 C76 C75 -0.4(19) . . . . ?
C72 C73 C74 Ru4 -56.3(12) . . . . ?
C72 C73 C74 C75 -4.5(19) . . . . ?
C72 C73 C74 C78 179.6(13) . . . . ?
C74 C73 C72 Ru4 56.8(12) . . . . ?
C74 C73 C72 C71 4(2) . . . . ?
C1 N1 C4 C3 0.9(16) . . . . ?
C1 N1 C4 C5 177.6(12) . . . . ?
C65 N11 C69 C68 1(2) . . . . ?
C65 C64 C63 C62 -177.9(16) . . . . ?
C39 C38 C34 Ru2 -173.0(11) . . . . ?
C39 C38 C34 C33 -82.8(16) . . . . ?
C39 C38 C34 C35 91.0(18) . . . . ?
C57 C54 C53 Ru3 -123.7(13) . . . . ?
C57 C54 C53 C52 -174.4(13) . . . . ?
C57 C54 C55 Ru3 122.8(13) . . . . ?
C57 C54 C55 C56 174.6(13) . . . . ?
C17 C11 C16 Ru1 -124.5(13) . . . . ?
C17 C11 C16 C15 -177.0(14) . . . . ?
C77 C71 C76 Ru4 -121.4(12) . . . . ?
C77 C71 C76 C75 -175.1(12) . . . . ?
C77 C71 C72 Ru4 121.5(12) . . . . ?
C77 C71 C72 C73 173.3(13) . . . . ?
C55 C54 C53 Ru3 54.7(10) . . . . ?
C55 C54 C53 C52 4.0(19) . . . . ?
C18 C14 C15 Ru1 124.5(13) . . . . ?
C18 C14 C15 C16 -179.8(13) . . . . ?
C25 N5 C29 C28 0.3(19) . . . . ?
C58 C51 C56 Ru3 -124.4(12) . . . . ?
C58 C51 C56 C55 179.2(12) . . . . ?
C40 C38 C34 Ru2 62.1(17) . . . . ?
C40 C38 C34 C33 152.4(13) . . . . ?
C40 C38 C34 C35 -33.9(19) . . . . ?
C37 C31 C36 Ru2 -124.5(12) . . . . ?
C37 C31 C36 C35 -177.7(13) . . . . ?
